data_4344660
loop_
_publ_author_name
'M\"akel\"a, Toni'
'Minkkinen, Miia-Elina'
'Rissanen, Kari'

_publ_section_title
;
 Ion Pair Binding in the Solid-State with Ditopic Crown Ether Uranyl
 Salophen Receptors.
;
_journal_issue 3
_journal_name_full 'Inorganic chemistry'
_journal_page_first 1339
_journal_page_last 1346
_journal_paper_doi 10.1021/acs.inorgchem.5b02780
_journal_volume 55
_journal_year 2016
_chemical_formula_moiety
'C32 H32 Br N3 Na O10 U, 2(C34 H40 N4 Na O11 U), 2(C30 H36 N2 Na O12 U), 3(C2 H3 N), H2 O, H O, 4(Br)'
_chemical_formula_sum 'C166 H196 Br5 N18 Na5 O58 U5'
_chemical_formula_weight 5076.05
_chemical_name_systematic
;
 ?
;
_space_group_crystal_system monoclinic
_space_group_IT_number 11
_space_group_name_Hall '-P 2yb'
_space_group_name_H-M_alt 'P 1 21/m 1'
_symmetry_space_group_name_Hall '-P 2yb'
_symmetry_space_group_name_H-M 'P 1 21/m 1'
_atom_sites_solution_hydrogens mixed
_atom_sites_solution_primary direct
_audit_creation_date 2015-10-13
_audit_creation_method
;
Olex2 1.2
(compiled 2014.06.27 svn.r2953 for OlexSys, GUI svn.r4855)
;
_cell_angle_alpha 90
_cell_angle_beta 91.3064(12)
_cell_angle_gamma 90
_cell_formula_units_Z 4
_cell_length_a 13.55643(15)
_cell_length_b 55.9218(9)
_cell_length_c 25.9826(5)
_cell_measurement_reflns_used 21586
_cell_measurement_temperature 293(2)
_cell_measurement_theta_max 28.7580
_cell_measurement_theta_min 1.9820
_cell_volume 19692.3(5)
_computing_cell_refinement
;
CrysAlisPro, Agilent Technologies,
Version 1.171.36.28 (release 01-02-2013 CrysAlis171 .NET)
(compiled Feb  1 2013,16:14:44)
;
_computing_data_collection
;
CrysAlisPro, Agilent Technologies,
Version 1.171.36.28 (release 01-02-2013 CrysAlis171 .NET)
(compiled Feb  1 2013,16:14:44)
;
_computing_data_reduction
;
CrysAlisPro, Agilent Technologies,
Version 1.171.36.28 (release 01-02-2013 CrysAlis171 .NET)
(compiled Feb  1 2013,16:14:44)
;
_computing_molecular_graphics 'Olex2 (Dolomanov et al., 2009)'
_computing_publication_material 'Olex2 (Dolomanov et al., 2009)'
_computing_structure_refinement 'ShelXL (Sheldrick, 2008)'
_computing_structure_solution 'XS (Sheldrick, 2008)'
_diffrn_ambient_temperature 293(2)
_diffrn_detector_area_resol_mean 16.0107
_diffrn_measured_fraction_theta_full 0.995
_diffrn_measured_fraction_theta_max 0.995
_diffrn_measurement_details
;
  1 omega    5.00   81.00   0.5000   95.0000
omega____ theta____ kappa____ phi______ frames
    -       17.2431   57.0000   30.0000 152

  2 omega  -47.00   43.00   0.5000   95.0000
omega____ theta____ kappa____ phi______ frames
    -       17.2431  -77.0000  -90.0000 180
;
_diffrn_measurement_device_type 'SuperNova, Single source at offset, Eos'
_diffrn_measurement_method '\w scans'
_diffrn_orient_matrix_UB_11 0.0484236000
_diffrn_orient_matrix_UB_12 -0.0048071000
_diffrn_orient_matrix_UB_13 0.0006037000
_diffrn_orient_matrix_UB_21 0.0196169000
_diffrn_orient_matrix_UB_22 0.0115872000
_diffrn_orient_matrix_UB_23 -0.0041177000
_diffrn_orient_matrix_UB_31 0.0031220000
_diffrn_orient_matrix_UB_32 0.0018801000
_diffrn_orient_matrix_UB_33 0.0269827000
_diffrn_radiation_monochromator mirror
_diffrn_radiation_type MoK\a
_diffrn_radiation_wavelength 0.71073
_diffrn_reflns_av_R_equivalents 0.0377
_diffrn_reflns_av_unetI/netI 0.0951
_diffrn_reflns_laue_measured_fraction_full 0.968
_diffrn_reflns_laue_measured_fraction_max 0.995
_diffrn_reflns_limit_h_max 8
_diffrn_reflns_limit_h_min -18
_diffrn_reflns_limit_k_max 67
_diffrn_reflns_limit_k_min -74
_diffrn_reflns_limit_l_max 35
_diffrn_reflns_limit_l_min -35
_diffrn_reflns_number 73377
_diffrn_reflns_point_group_measured_fraction_full 0.968
_diffrn_reflns_point_group_measured_fraction_max 0.995
_diffrn_reflns_theta_full 25.242
_diffrn_reflns_theta_max 24.999
_diffrn_reflns_theta_min 1.858
_diffrn_source 'SuperNova (Mo) X-ray Source'
_exptl_absorpt_coefficient_mu 5.207
_exptl_absorpt_correction_T_max 0.713
_exptl_absorpt_correction_T_min 0.648
_exptl_absorpt_correction_type analytical
_exptl_absorpt_process_details
;
CrysAlisPro, Agilent Technologies,
Version 1.171.36.28 (release 01-02-2013 CrysAlis171 .NET)
(compiled Feb  1 2013,16:14:44)
Analytical numeric absorption correction using a multifaceted crystal
            model based on expressions derived by R.C. Clark & J.S. Reid.
(Clark, R. C. & Reid, J. S. (1995). Acta Cryst. A51, 887-897)
;
_exptl_crystal_colour red
_exptl_crystal_colour_primary red
_exptl_crystal_density_diffrn 1.712
_exptl_crystal_description block
_exptl_crystal_F_000 9888
_exptl_crystal_recrystallization_method 'Diffusion of diethyl ether into acetonitrile solution'
_exptl_crystal_size_max 0.1268
_exptl_crystal_size_mid 0.1105
_exptl_crystal_size_min 0.0965
_refine_diff_density_max 1.711
_refine_diff_density_min -2.203
_refine_diff_density_rms 0.171
_refine_ls_extinction_method none
_refine_ls_goodness_of_fit_ref 1.139
_refine_ls_hydrogen_treatment mixed
_refine_ls_matrix_type fullcycle
_refine_ls_number_parameters 2401
_refine_ls_number_reflns 34888
_refine_ls_number_restraints 8
_refine_ls_restrained_S_all 1.144
_refine_ls_R_factor_all 0.0805
_refine_ls_R_factor_gt 0.0635
_refine_ls_shift/su_max 0.004
_refine_ls_shift/su_mean 0.000
_refine_ls_structure_factor_coef Fsqd
_refine_ls_weighting_details 'w=1/[\s^2^(Fo^2^)+(0.0196P)^2^+135.3149P] where P=(Fo^2^+2Fc^2^)/3'
_refine_ls_weighting_scheme calc
_refine_ls_wR_factor_gt 0.1115
_refine_ls_wR_factor_ref 0.1171
_reflns_Friedel_coverage 0.000
_reflns_number_gt 28554
_reflns_number_total 34888
_reflns_threshold_expression 'I > 2\s(I)'
_cod_data_source_file ic5b02780_si_011.cif
_cod_data_source_block R2_NaBr_2
_cod_database_code 4344660
_shelxl_version_number 2013-4
_chemical_oxdiff_formula 'C40 H32 N2 O20 U1 Na1 Br1'
_shelx_space_group_comment
;
The symmetry employed for this shelxl refinement is uniquely defined
by the following loop, which should always be used as a source of
symmetry information in preference to the above space-group names.
They are only intended as comments.
;
_reflns_odcompleteness_completeness 98.92
_reflns_odcompleteness_iscentric 1
_reflns_odcompleteness_theta 26.32
_olex2_refinement_description
;
1. Fixed Uiso
 At 1.2 times of:
  All C(H) groups, All C(H,H) groups
 At 1.5 times of:
  All C(H,H,H) groups, All O(H,H) groups
2. Restrained distances
 C42B-C41
 1.45 with sigma of 0.01
 H14F-H11G_$1
 2.1 with sigma of 0.01
3. Uiso/Uaniso restraints and constraints
C15F \\sim C15H: within 1.7A with sigma of 0.005 and sigma for terminal atoms
of 0.005
4. Others
 Fixed Sof: C15E(0.5) H15A(0.5) H15B(0.5) C15F(0.5) H15C(0.5) H15D(0.5)
 C15G(0.5) H15E(0.5) H15F(0.5) C15H(0.5) H15G(0.5) H15H(0.5) C42A(0.25)
 C42B(0.25) N11A(0.5) N11B(0.5) H46A(0.5) H46B(0.5) H46C(0.5) H50A(0.5)
 H50B(0.5) H50C(0.5)
5.a Free rotating group:
 O18(H18A,H18B)
5.b Rotating group:
 O13(H13E,H13F), O11(H11F,H11G), O14(H14E,H14F), O16(H16A,H16B), O12(H12H,
 H12I), O15(H15I,H15J)
5.c Secondary CH2 refined with riding coordinates:
 C11E(H11A,H11B), C11F(H11C,H11D), C12E(H12A,H12B), C12F(H12C,H12D), C13E(H13A,
 H13B), C13F(H13C,H13D), C14E(H14A,H14B), C14F(H14C,H14D), C15E(H15A,H15B),
 C15F(H15C,H15D), C15G(H15E,H15F), C15H(H15G,H15H), C21C(H21A,H21B), C22C(H22A,
 H22B), C23C(H23A,H23B), C24C(H24A,H24B), C25C(H25A,H25B), C26C(H26A,H26B),
 C27C(H27A,H27B), C28C(H28A,H28B), C29C(H29A,H29B), C30C(H30A,H30B), C21A(H21C,
 H21D), C22A(H22C,H22D), C23A(H23C,H23D), C24A(H24C,H24D), C25A(H25C,H25D),
 C26A(H26C,H26D), C27A(H27C,H27D), C28A(H28C,H28D), C29A(H29C,H29D), C30A(H30C,
 H30D), C21D(H21E,H21F), C22D(H22E,H22F), C23D(H23E,H23F), C24D(H24E,H24F),
 C25D(H25E,H25F), C26D(H26E,H26F), C27D(H27E,H27F), C28D(H28E,H28F), C29D(H29E,
 H29F), C30D(H30E,H30F), C21B(H21G,H21H), C22B(H22G,H22H), C23B(H23G,H23H),
 C24B(H24G,H24H), C25B(H25G,H25H), C26B(H26G,H26H), C27B(H27G,H27H), C28B(H28G,
 H28H), C29B(H29G,H29H), C30B(H30G,H30H)
5.d Aromatic/amide H refined with riding coordinates:
 C1E(H1E), C1F(H1F), C3E(H3E), C3F(H3F), C4E(H4E), C4F(H4F), C5E(H5E),
 C5F(H5F), C6E(H6E), C6F(H6F), C9E(H9E), C9F(H9F), C1C(H1C), C3C(H3C), C4C(H4C),
  C5C(H5C), C6C(H6C), C8C(H8C), C10C(H10C), C11C(H11E), C12C(H12E), C13C(H13G),
 C17C(H17C), C20C(H20C), C1A(H1A), C3A(H3A), C4A(H4A), C5A(H5A), C6A(H6A),
 C8A(H8A), C10A(H10A), C11A(H11H), C12A(H12F), C13A(H13H), C17A(H17A),
 C20A(H20A), C1D(H1D), C3D(H3D), C4D(H4D), C5D(H5D), C6D(H6D), C8D(H8D),
 C10D(H10D), C11D(H11I), C12D(H12G), C13D(H13I), C17D(H17D), C20D(H20D),
 C1B(H1B), C3B(H3B), C4B(H4B), C5B(H5B), C6B(H6B), C8B(H8B), C10B(H10B),
 C11B(H11J), C12B(H12J), C13B(H13J), C17B(H17B), C20B(H20B)
5.e Idealised Me refined as rotating group:
 C36(H36A,H36B,H36C), C38(H38A,H38B,H38C), C32(H32A,H32B,H32C), C34(H34A,H34B,
 H34C), C48(H48A,H48B,H48C), C46(H46A,H46B,H46C), C44(H44A,H44B,H44C), C50(H50A,
 H50B,H50C)
;
_olex2_submission_special_instructions 'No special instructions were received'

loop_
_space_group_symop_operation_xyz
'x, y, z'
'-x, y+1/2, -z'
'-x, -y, -z'
'x, -y-1/2, z'

loop_
_atom_site_label
_atom_site_type_symbol
_atom_site_fract_x
_atom_site_fract_y
_atom_site_fract_z
_atom_site_U_iso_or_equiv
_atom_site_adp_type
_atom_site_occupancy
_atom_site_site_symmetry_order
_atom_site_calc_flag
_atom_site_refinement_flags_posn
_atom_site_refinement_flags_adp
_atom_site_refinement_flags_occupancy
_atom_site_disorder_assembly
_atom_site_disorder_group
U1E U 0.28729(3) 0.7500 -1.04909(2) 0.017 Uani 1 2 d S T P . .
U1F U 0.13397(3) 0.7500 -1.55396(2) 0.016 Uani 1 2 d S T P . .
Br5 Br 0.25657(10) 0.7500 -1.16146(5) 0.026 Uani 1 2 d S T P . .
Br6 Br 0.16902(10) 0.7500 -0.66509(5) 0.024 Uani 1 2 d S T P . .
Na1E Na 0.3714(4) 0.7500 -0.6942(2) 0.047 Uani 1 2 d S T P A .
Na1F Na 0.0568(4) 0.7500 -1.1981(2) 0.044 Uani 1 2 d S T P B .
O1E O 0.4161(6) 0.7500 -1.0627(3) 0.026 Uani 1 2 d S T P . .
O1F O 0.0067(6) 0.7500 -1.5702(3) 0.026 Uani 1 2 d S T P . .
O2E O 0.1615(6) 0.7500 -1.0309(3) 0.023 Uani 1 2 d S T P . .
O2F O 0.2600(6) 0.7500 -1.5349(3) 0.022 Uani 1 2 d S T P . .
O3E O 0.2730(4) 0.78947(10) -1.0641(2) 0.021 Uani 1 1 d . . . . .
O3F O 0.1453(5) 0.78917(11) -1.5687(2) 0.024 Uani 1 1 d . . . . .
O4E O 0.2906(5) 0.72731(10) -0.7809(2) 0.023 Uani 1 1 d . . . . .
O4F O 0.1386(5) 0.77260(11) -1.2850(2) 0.025 Uani 1 1 d . . . . .
O5E O 0.3509(5) 0.70055(13) -0.6954(2) 0.036 Uani 1 1 d . . . . .
O5F O 0.0796(5) 0.79925(13) -1.1995(2) 0.038 Uani 1 1 d . . . . .
O6E O 0.4415(7) 0.7269(2) -0.6189(3) 0.075 Uani 1 1 d . . . . .
O6F O -0.0097(6) 0.77371(19) -1.1238(3) 0.071 Uani 1 1 d . . . . .
N1E N 0.3395(5) 0.72595(12) -0.9681(3) 0.019 Uani 1 1 d . . . . .
N1F N 0.0871(5) 0.77413(12) -1.4732(3) 0.018 Uani 1 1 d . . . . .
N7 N 0.5157(11) 0.7500 -0.7469(6) 0.055 Uani 1 2 d S T P . .
N8 N -0.0883(12) 0.7500 -1.2529(7) 0.095 Uani 1 2 d S T P . .
C1E C 0.3814(6) 0.70553(16) -0.9686(3) 0.021 Uani 1 1 d . . . . .
H1E H 0.4043 0.6995 -0.9372 0.025 Uiso 1 1 calc R . . . .
C1F C 0.0442(6) 0.79490(16) -1.4736(3) 0.021 Uani 1 1 d . . . . .
H1F H 0.0194 0.8003 -1.4426 0.025 Uiso 1 1 calc R . . . .
C2E C 0.3964(7) 0.69081(16) -1.0140(3) 0.022 Uani 1 1 d . . . . .
C2F C 0.0316(6) 0.81033(15) -1.5180(3) 0.018 Uani 1 1 d . . . . .
C3E C 0.4637(7) 0.67191(17) -1.0103(4) 0.028 Uani 1 1 d . . . . .
H3E H 0.4957 0.6691 -0.9789 0.033 Uiso 1 1 calc R . . . .
C3F C -0.0324(7) 0.82982(17) -1.5140(4) 0.027 Uani 1 1 d . . . . .
H3F H -0.0642 0.8322 -1.4831 0.032 Uiso 1 1 calc R . . . .
C4E C 0.4843(7) 0.65726(17) -1.0516(4) 0.029 Uani 1 1 d . . . . .
H4E H 0.5327 0.6455 -1.0489 0.035 Uiso 1 1 calc R . . . .
C4F C -0.0502(7) 0.84552(16) -1.5536(4) 0.028 Uani 1 1 d . . . . .
H4F H -0.0949 0.8580 -1.5505 0.034 Uiso 1 1 calc R . . . .
C5E C 0.4308(7) 0.66057(17) -1.0972(4) 0.029 Uani 1 1 d . . . . .
H5E H 0.4423 0.6507 -1.1252 0.035 Uiso 1 1 calc R . . . .
C5F C 0.0014(7) 0.84198(16) -1.5986(3) 0.025 Uani 1 1 d . . . . .
H5F H -0.0092 0.8524 -1.6260 0.030 Uiso 1 1 calc R . . . .
C6E C 0.3598(7) 0.67870(16) -1.1015(4) 0.026 Uani 1 1 d . . . . .
H6E H 0.3247 0.6807 -1.1324 0.031 Uiso 1 1 calc R . . . .
C6F C 0.0672(7) 0.82364(17) -1.6038(3) 0.025 Uani 1 1 d . . . . .
H6F H 0.1020 0.8221 -1.6341 0.030 Uiso 1 1 calc R . . . .
C7E C 0.3408(7) 0.80612(16) -1.0603(3) 0.022 Uani 1 1 d . . . . .
C7F C 0.0824(7) 0.80719(16) -1.5641(3) 0.021 Uani 1 1 d . . . . .
C8E C 0.3273(6) 0.73761(15) -0.9199(3) 0.021 Uani 1 1 d . . . . .
C8F C 0.0998(6) 0.76264(15) -1.4248(3) 0.018 Uani 1 1 d . . . . .
C9E C 0.3162(7) 0.72517(17) -0.8732(3) 0.022 Uani 1 1 d . . . . .
H9E H 0.3163 0.7085 -0.8730 0.026 Uiso 1 1 calc R . . . .
C9F C 0.1120(7) 0.77426(17) -1.3784(3) 0.026 Uani 1 1 d . . . . .
H9F H 0.1128 0.7909 -1.3784 0.031 Uiso 1 1 calc R . . . .
C10E C 0.3053(7) 0.73750(15) -0.8286(3) 0.022 Uani 1 1 d . . . . .
C10F C 0.1231(7) 0.76263(16) -1.3322(3) 0.024 Uani 1 1 d . . . . .
C11E C 0.2806(7) 0.70178(16) -0.7789(4) 0.027 Uani 1 1 d . . . . .
H11A H 0.3401 0.6941 -0.7907 0.032 Uiso 1 1 calc R . . . .
H11B H 0.2256 0.6966 -0.8007 0.032 Uiso 1 1 calc R . . . .
C11F C 0.1476(7) 0.79824(15) -1.2828(3) 0.024 Uani 1 1 d . . . . .
H11C H 0.0874 0.8058 -1.2956 0.029 Uiso 1 1 calc R . . . .
H11D H 0.2019 0.8036 -1.3035 0.029 Uiso 1 1 calc R . . . .
C12E C 0.2630(8) 0.69542(17) -0.7243(3) 0.030 Uani 1 1 d . . . . .
H12A H 0.2084 0.7047 -0.7113 0.036 Uiso 1 1 calc R . . . .
H12B H 0.2468 0.6786 -0.7215 0.036 Uiso 1 1 calc R . . . .
C12F C 0.1660(8) 0.80459(18) -1.2272(4) 0.034 Uani 1 1 d . . . . .
H12C H 0.2214 0.7955 -1.2134 0.040 Uiso 1 1 calc R . . . .
H12D H 0.1816 0.8215 -1.2241 0.040 Uiso 1 1 calc R . . . .
C13E C 0.3418(9) 0.6937(2) -0.6424(4) 0.053 Uani 1 1 d . . . . .
H13A H 0.3343 0.6765 -0.6397 0.064 Uiso 1 1 calc R . . . .
H13B H 0.2844 0.7013 -0.6279 0.064 Uiso 1 1 calc R . . . .
C13F C 0.0904(9) 0.8054(2) -1.1467(4) 0.051 Uani 1 1 d . . . . .
H13C H 0.1021 0.8225 -1.1434 0.062 Uiso 1 1 calc R . . . .
H13D H 0.1465 0.7971 -1.1315 0.062 Uiso 1 1 calc R . . . .
C14E C 0.4333(10) 0.7016(3) -0.6141(4) 0.068 Uani 1 1 d . . . . .
H14A H 0.4298 0.6972 -0.5781 0.082 Uiso 1 1 calc R . . . .
H14B H 0.4906 0.6939 -0.6284 0.082 Uiso 1 1 calc R . . . .
C14F C -0.0008(10) 0.7988(3) -1.1196(4) 0.066 Uani 1 1 d . . . . .
H14C H 0.0040 0.8036 -1.0837 0.079 Uiso 1 1 calc R . . . .
H14D H -0.0577 0.8066 -1.1354 0.079 Uiso 1 1 calc R . . . .
C15E C 0.5041(18) 0.7404(4) -0.5831(9) 0.050 Uani 0.5 1 d . . . A 1
H15A H 0.4875 0.7353 -0.5487 0.060 Uiso 0.5 1 calc R . . A 1
H15B H 0.5715 0.7353 -0.5886 0.060 Uiso 0.5 1 calc R . . A 1
C15F C -0.083(2) 0.7656(5) -1.1013(13) 0.050 Uani 0.5 1 d . . . B 1
H15C H -0.1432 0.7714 -1.1184 0.060 Uiso 0.5 1 calc R . . B 1
H15D H -0.0830 0.7714 -1.0660 0.060 Uiso 0.5 1 calc R . . B 1
C15G C 0.5250(19) 0.7349(5) -0.6019(10) 0.050 Uani 0.5 1 d . . . A 2
H15E H 0.5774 0.7291 -0.6234 0.060 Uiso 0.5 1 calc R . . A 2
H15F H 0.5374 0.7291 -0.5672 0.060 Uiso 0.5 1 calc R . . A 2
C15H C -0.077(3) 0.7579(6) -1.0951(16) 0.105 Uani 0.5 1 d . . . B 2
H15G H -0.0697 0.7626 -1.0592 0.126 Uiso 0.5 1 calc R . . B 2
H15H H -0.1433 0.7626 -1.1058 0.126 Uiso 0.5 1 calc R . . B 2
C39 C 0.5474(18) 0.7500 -0.7857(10) 0.091 Uani 1 2 d S T P A .
C40 C 0.5849(17) 0.7500 -0.8428(9) 0.091 Uani 1 2 d S T P . .
C41 C -0.1172(14) 0.7500 -1.2936(8) 0.081 Uani 1 2 d DS T P B .
C42A C -0.135(3) 0.7500 -1.3577(13) 0.050 Uani 0.5 2 d S T P B 2
C42B C -0.173(2) 0.7500 -1.3418(10) 0.050 Uani 0.5 2 d DS T P B 1
U1C U -0.01395(2) 0.89604(2) -1.13970(2) 0.021 Uani 1 1 d . . . . .
Na1C Na 0.4312(3) 0.83231(7) -1.35863(16) 0.037 Uani 1 1 d . . . . .
O1C O -0.0180(4) 0.87295(11) -1.0928(2) 0.029 Uani 1 1 d . . . . .
O2C O -0.0102(4) 0.91878(11) -1.1882(2) 0.027 Uani 1 1 d . . . . .
O3C O 0.0794(5) 0.91896(11) -1.0872(2) 0.029 Uani 1 1 d . . . . .
O4C O -0.1627(4) 0.88212(11) -1.1732(2) 0.024 Uani 1 1 d . . . . .
O5C O 0.4007(4) 0.86931(11) -1.2865(2) 0.024 Uani 1 1 d . . . . .
O6C O 0.5776(4) 0.84750(12) -1.3014(2) 0.030 Uani 1 1 d . . . . .
O7C O 0.5972(5) 0.81396(14) -1.3802(3) 0.042 Uani 1 1 d . . . . .
O8C O 0.4350(5) 0.79001(15) -1.4207(3) 0.052 Uani 1 1 d . . . . .
O9C O 0.2795(5) 0.82377(13) -1.4252(2) 0.036 Uani 1 1 d . . . . .
O10C O 0.2603(4) 0.85646(12) -1.3476(2) 0.026 Uani 1 1 d . . . . .
O13 O -0.1367(5) 0.91920(14) -1.0950(3) 0.050 Uani 1 1 d . . . . .
H13E H -0.1126 0.9243 -1.0659 0.075 Uiso 1 1 d GR . . . .
H13F H -0.1546 0.9315 -1.1134 0.075 Uiso 1 1 d GR . . . .
N1C N 0.1659(5) 0.88496(13) -1.1491(3) 0.021 Uani 1 1 d . . . . .
N2C N 0.0217(5) 0.86598(13) -1.2095(3) 0.020 Uani 1 1 d . . . . .
N5 N 0.4071(9) 0.8093(2) -1.2819(5) 0.070 Uani 1 1 d . . . . .
N6 N 0.4733(7) 0.86362(19) -1.4185(4) 0.053 Uani 1 1 d . . . . .
C1C C 0.2318(7) 0.88485(17) -1.1125(3) 0.025 Uani 1 1 d . . . . .
H1C H 0.2906 0.8769 -1.1188 0.029 Uiso 1 1 calc R . . . .
C2C C 0.2220(7) 0.89605(16) -1.0623(3) 0.022 Uani 1 1 d . . . . .
C3C C 0.2950(7) 0.89141(19) -1.0247(4) 0.031 Uani 1 1 d . . . . .
H3C H 0.3447 0.8805 -1.0319 0.037 Uiso 1 1 calc R . . . .
C4C C 0.2955(8) 0.9023(2) -0.9782(4) 0.040 Uani 1 1 d . . . . .
H4C H 0.3434 0.8984 -0.9534 0.048 Uiso 1 1 calc R . . . .
C5C C 0.2261(8) 0.9189(2) -0.9679(4) 0.048 Uani 1 1 d . . . . .
H5C H 0.2280 0.9266 -0.9362 0.057 Uiso 1 1 calc R . . . .
C6C C 0.1519(8) 0.9245(2) -1.0037(4) 0.044 Uani 1 1 d . . . . .
H6C H 0.1042 0.9358 -0.9956 0.053 Uiso 1 1 calc R . . . .
C7C C 0.1489(7) 0.91332(17) -1.0520(4) 0.025 Uani 1 1 d . . . . .
C8C C -0.0335(6) 0.84843(16) -1.2245(4) 0.022 Uani 1 1 d . . . . .
H8C H -0.0077 0.8383 -1.2491 0.026 Uiso 1 1 calc R . . . .
C9C C -0.1320(6) 0.84285(17) -1.2069(3) 0.022 Uani 1 1 d . . . . .
C10C C -0.1678(7) 0.81998(16) -1.2177(4) 0.030 Uani 1 1 d . . . . .
H10C H -0.1296 0.8095 -1.2365 0.036 Uiso 1 1 calc R . . . .
C11C C -0.2587(8) 0.8127(2) -1.2012(4) 0.042 Uani 1 1 d . . . . .
H11E H -0.2804 0.7971 -1.2066 0.051 Uiso 1 1 calc R . . . .
C12C C -0.3173(7) 0.82936(18) -1.1761(4) 0.038 Uani 1 1 d . . . . .
H12E H -0.3797 0.8248 -1.1655 0.045 Uiso 1 1 calc R . . . .
C13C C -0.2860(7) 0.85209(18) -1.1665(4) 0.032 Uani 1 1 d . . . . .
H13G H -0.3273 0.8628 -1.1501 0.038 Uiso 1 1 calc R . . . .
C14C C -0.1916(6) 0.85946(16) -1.1813(3) 0.021 Uani 1 1 d . . . . .
C15C C 0.1923(6) 0.87597(15) -1.1984(3) 0.017 Uani 1 1 d . . . . .
C16C C 0.1166(6) 0.86802(16) -1.2314(3) 0.020 Uani 1 1 d . . . . .
C17C C 0.1362(6) 0.86152(15) -1.2818(3) 0.020 Uani 1 1 d . . . . .
H17C H 0.0850 0.8567 -1.3038 0.024 Uiso 1 1 calc R . . . .
C18C C 0.2315(6) 0.86224(16) -1.2992(3) 0.020 Uani 1 1 d . . . . .
C19C C 0.3097(6) 0.86916(15) -1.2657(3) 0.018 Uani 1 1 d . . . . .
C20C C 0.2889(6) 0.87614(14) -1.2160(3) 0.017 Uani 1 1 d . . . . .
H20C H 0.3401 0.8810 -1.1939 0.021 Uiso 1 1 calc R . . . .
C21C C 0.4832(6) 0.87392(18) -1.2529(4) 0.027 Uani 1 1 d . . . . .
H21A H 0.4845 0.8627 -1.2245 0.032 Uiso 1 1 calc R . . . .
H21B H 0.4795 0.8900 -1.2391 0.032 Uiso 1 1 calc R . . . .
C22C C 0.5728(6) 0.87116(18) -1.2842(4) 0.030 Uani 1 1 d . . . . .
H22A H 0.5698 0.8820 -1.3134 0.036 Uiso 1 1 calc R . . . .
H22B H 0.6312 0.8750 -1.2636 0.036 Uiso 1 1 calc R . . . .
C23C C 0.6705(7) 0.84227(19) -1.3236(4) 0.036 Uani 1 1 d . . . . .
H23A H 0.7236 0.8452 -1.2988 0.043 Uiso 1 1 calc R . . . .
H23B H 0.6805 0.8523 -1.3534 0.043 Uiso 1 1 calc R . . . .
C24C C 0.6693(7) 0.8166(2) -1.3389(4) 0.041 Uani 1 1 d . . . . .
H24A H 0.7339 0.8117 -1.3504 0.050 Uiso 1 1 calc R . . . .
H24B H 0.6518 0.8066 -1.3100 0.050 Uiso 1 1 calc R . . . .
C25C C 0.6065(8) 0.7917(2) -1.4044(5) 0.053 Uani 1 1 d . . . . .
H25A H 0.6002 0.7789 -1.3795 0.063 Uiso 1 1 calc R . . . .
H25B H 0.6706 0.7904 -1.4200 0.063 Uiso 1 1 calc R . . . .
C26C C 0.5266(8) 0.7899(3) -1.4448(5) 0.060 Uani 1 1 d . . . . .
H26A H 0.5306 0.8032 -1.4684 0.071 Uiso 1 1 calc R . . . .
H26B H 0.5340 0.7752 -1.4642 0.071 Uiso 1 1 calc R . . . .
C27C C 0.3521(9) 0.7885(2) -1.4553(5) 0.058 Uani 1 1 d . . . . .
H27A H 0.2993 0.7799 -1.4389 0.070 Uiso 1 1 calc R . . . .
H27B H 0.3704 0.7796 -1.4857 0.070 Uiso 1 1 calc R . . . .
C28C C 0.3157(8) 0.8131(2) -1.4712(4) 0.046 Uani 1 1 d . . . . .
H28A H 0.3690 0.8225 -1.4849 0.055 Uiso 1 1 calc R . . . .
H28B H 0.2634 0.8119 -1.4972 0.055 Uiso 1 1 calc R . . . .
C29C C 0.2305(7) 0.8454(2) -1.4342(4) 0.035 Uani 1 1 d . . . . .
H29A H 0.1812 0.8435 -1.4616 0.042 Uiso 1 1 calc R . . . .
H29B H 0.2770 0.8576 -1.4445 0.042 Uiso 1 1 calc R . . . .
C30C C 0.1825(7) 0.85243(18) -1.3852(3) 0.028 Uani 1 1 d . . . . .
H30A H 0.1439 0.8669 -1.3903 0.034 Uiso 1 1 calc R . . . .
H30B H 0.1390 0.8398 -1.3738 0.034 Uiso 1 1 calc R . . . .
C35 C 0.4351(9) 0.7995(2) -1.2456(6) 0.060 Uani 1 1 d . . . . .
C36 C 0.4731(9) 0.7859(2) -1.1980(5) 0.068 Uani 1 1 d . . . . .
H36A H 0.4878 0.7970 -1.1707 0.102 Uiso 1 1 calc GR . . . .
H36B H 0.5318 0.7772 -1.2063 0.102 Uiso 1 1 calc GR . . . .
H36C H 0.4235 0.7748 -1.1870 0.102 Uiso 1 1 calc GR . . . .
C37 C 0.4957(8) 0.8817(2) -1.4349(4) 0.038 Uani 1 1 d . . . . .
C38 C 0.5240(10) 0.9047(2) -1.4553(5) 0.058 Uani 1 1 d . . . . .
H38A H 0.5045 0.9171 -1.4321 0.087 Uiso 1 1 calc GR . . . .
H38B H 0.4921 0.9071 -1.4882 0.087 Uiso 1 1 calc GR . . . .
H38C H 0.5943 0.9052 -1.4590 0.087 Uiso 1 1 calc GR . . . .
U1A U 0.44469(2) 0.89810(2) -0.63686(2) 0.019 Uani 1 1 d . . . . .
Na1A Na -0.0110(3) 0.83168(8) -0.85401(16) 0.042 Uani 1 1 d . . . . .
O1A O 0.4542(5) 0.87613(11) -0.5883(2) 0.027 Uani 1 1 d . . . . .
O2A O 0.4321(4) 0.91937(11) -0.6872(2) 0.022 Uani 1 1 d . . . . .
O3A O 0.5920(4) 0.88472(11) -0.6705(2) 0.024 Uani 1 1 d . . . . .
O4A O 0.3533(4) 0.92198(11) -0.5868(2) 0.025 Uani 1 1 d . . . . .
O5A O 0.1585(4) 0.85656(12) -0.8448(2) 0.027 Uani 1 1 d . . . . .
O6A O 0.1376(5) 0.82337(14) -0.9214(3) 0.046 Uani 1 1 d . . . . .
O7A O -0.0147(6) 0.78920(15) -0.9155(3) 0.054 Uani 1 1 d . . . . .
O8A O -0.1772(5) 0.81314(13) -0.8770(3) 0.043 Uani 1 1 d . . . . .
O9A O -0.1561(4) 0.84649(12) -0.7976(2) 0.029 Uani 1 1 d . . . . .
O10A O 0.0210(4) 0.86927(12) -0.7840(2) 0.026 Uani 1 1 d . . . . .
O11 O 0.5716(4) 0.92291(12) -0.5946(2) 0.028 Uani 1 1 d . . . . .
H11F H 0.5631 0.9385 -0.6016 0.042 Uiso 1 1 d GR . . . .
H11G H 0.6324 0.9189 -0.6049 0.042 Uiso 1 1 d DGR . . . .
N1A N 0.4058(5) 0.86740(13) -0.7049(3) 0.020 Uani 1 1 d . . . . .
N2A N 0.2639(5) 0.88595(13) -0.6458(3) 0.020 Uani 1 1 d . . . . .
N3 N 0.0211(8) 0.8091(2) -0.7745(5) 0.072 Uani 1 1 d . . . . .
N4 N -0.0538(7) 0.8635(2) -0.9130(4) 0.060 Uani 1 1 d . . . . .
C1A C 0.4613(7) 0.84993(16) -0.7199(3) 0.023 Uani 1 1 d . . . . .
H1A H 0.4346 0.8395 -0.7444 0.027 Uiso 1 1 calc R . . . .
C2A C 0.5609(7) 0.84519(17) -0.7018(3) 0.024 Uani 1 1 d . . . . .
C3A C 0.5984(7) 0.82211(18) -0.7104(4) 0.036 Uani 1 1 d . . . . .
H3A H 0.5590 0.8111 -0.7280 0.043 Uiso 1 1 calc R . . . .
C4A C 0.6906(7) 0.8154(2) -0.6938(4) 0.041 Uani 1 1 d . . . . .
H4A H 0.7131 0.7998 -0.6987 0.049 Uiso 1 1 calc R . . . .
C5A C 0.7500(8) 0.83249(19) -0.6692(4) 0.042 Uani 1 1 d . . . . .
H5A H 0.8134 0.8283 -0.6580 0.050 Uiso 1 1 calc R . . . .
C6A C 0.7167(7) 0.85532(17) -0.6614(4) 0.031 Uani 1 1 d . . . . .
H6A H 0.7577 0.8664 -0.6450 0.037 Uiso 1 1 calc R . . . .
C7A C 0.6223(7) 0.86209(17) -0.6776(3) 0.023 Uani 1 1 d . . . . .
C8A C 0.2016(7) 0.88689(15) -0.6093(3) 0.023 Uani 1 1 d . . . . .
H8A H 0.1416 0.8792 -0.6148 0.027 Uiso 1 1 calc R . . . .
C9A C 0.2163(6) 0.89886(17) -0.5605(3) 0.022 Uani 1 1 d . . . . .
C10A C 0.1471(7) 0.89384(18) -0.5212(3) 0.026 Uani 1 1 d . . . . .
H10A H 0.0971 0.8828 -0.5275 0.031 Uiso 1 1 calc R . . . .
C11A C 0.1528(7) 0.90485(19) -0.4752(4) 0.032 Uani 1 1 d . . . . .
H11H H 0.1098 0.9006 -0.4493 0.039 Uiso 1 1 calc R . . . .
C12A C 0.2238(7) 0.92272(18) -0.4663(4) 0.031 Uani 1 1 d . . . . .
H12F H 0.2264 0.9306 -0.4348 0.037 Uiso 1 1 calc R . . . .
C13A C 0.2890(7) 0.92861(17) -0.5035(4) 0.028 Uani 1 1 d . . . . .
H13H H 0.3340 0.9409 -0.4975 0.034 Uiso 1 1 calc R . . . .
C14A C 0.2894(6) 0.91635(16) -0.5510(4) 0.023 Uani 1 1 d . . . . .
C15A C 0.3093(6) 0.86897(15) -0.7271(3) 0.017 Uani 1 1 d . . . . .
C16A C 0.2348(6) 0.87724(14) -0.6949(3) 0.016 Uani 1 1 d . . . . .
C17A C 0.1365(6) 0.87743(15) -0.7134(3) 0.020 Uani 1 1 d . . . . .
H17A H 0.0865 0.8828 -0.6923 0.024 Uiso 1 1 calc R . . . .
C18A C 0.1136(6) 0.86974(15) -0.7628(3) 0.019 Uani 1 1 d . . . . .
C19A C 0.1887(7) 0.86278(16) -0.7958(3) 0.023 Uani 1 1 d . . . . .
C20A C 0.2859(6) 0.86260(15) -0.7780(3) 0.020 Uani 1 1 d . . . . .
H20A H 0.3359 0.8582 -0.8000 0.024 Uiso 1 1 calc R . . . .
C21A C 0.2340(7) 0.8528(2) -0.8811(4) 0.035 Uani 1 1 d . . . . .
H21C H 0.2794 0.8406 -0.8687 0.042 Uiso 1 1 calc R . . . .
H21D H 0.2707 0.8675 -0.8860 0.042 Uiso 1 1 calc R . . . .
C22A C 0.1868(8) 0.8452(2) -0.9307(4) 0.042 Uani 1 1 d . . . . .
H22C H 0.1403 0.8572 -0.9429 0.050 Uiso 1 1 calc R . . . .
H22D H 0.2364 0.8429 -0.9566 0.050 Uiso 1 1 calc R . . . .
C23A C 0.1016(8) 0.8114(2) -0.9664(4) 0.051 Uani 1 1 d . . . . .
H23C H 0.1537 0.8097 -0.9910 0.061 Uiso 1 1 calc R . . . .
H23D H 0.0479 0.8204 -0.9824 0.061 Uiso 1 1 calc R . . . .
C24A C 0.0659(9) 0.7873(2) -0.9493(5) 0.060 Uani 1 1 d . . . . .
H24C H 0.0457 0.7780 -0.9793 0.073 Uiso 1 1 calc R . . . .
H24D H 0.1197 0.7788 -0.9320 0.073 Uiso 1 1 calc R . . . .
C25A C -0.1067(8) 0.7893(2) -0.9413(5) 0.053 Uani 1 1 d . . . . .
H25C H -0.1154 0.7747 -0.9609 0.063 Uiso 1 1 calc R . . . .
H25D H -0.1106 0.8027 -0.9650 0.063 Uiso 1 1 calc R . . . .
C26A C -0.1849(8) 0.7914(2) -0.9025(5) 0.051 Uani 1 1 d . . . . .
H26C H -0.2492 0.7901 -0.9194 0.061 Uiso 1 1 calc R . . . .
H26D H -0.1784 0.7784 -0.8779 0.061 Uiso 1 1 calc R . . . .
C27A C -0.2489(7) 0.81579(19) -0.8377(4) 0.039 Uani 1 1 d . . . . .
H27C H -0.2324 0.8054 -0.8088 0.047 Uiso 1 1 calc R . . . .
H27D H -0.3137 0.8113 -0.8511 0.047 Uiso 1 1 calc R . . . .
C28A C -0.2499(6) 0.84108(18) -0.8205(4) 0.030 Uani 1 1 d . . . . .
H28C H -0.2629 0.8515 -0.8496 0.036 Uiso 1 1 calc R . . . .
H28D H -0.3014 0.8435 -0.7957 0.036 Uiso 1 1 calc R . . . .
C29A C -0.1518(7) 0.87072(18) -0.7817(4) 0.030 Uani 1 1 d . . . . .
H29C H -0.2088 0.8746 -0.7614 0.036 Uiso 1 1 calc R . . . .
H29D H -0.1517 0.8812 -0.8116 0.036 Uiso 1 1 calc R . . . .
C30A C -0.0589(6) 0.87407(18) -0.7503(3) 0.026 Uani 1 1 d . . . . .
H30C H -0.0547 0.8903 -0.7372 0.031 Uiso 1 1 calc R . . . .
H30D H -0.0571 0.8631 -0.7213 0.031 Uiso 1 1 calc R . . . .
C31 C -0.0103(9) 0.7996(2) -0.7405(5) 0.056 Uani 1 1 d . . . . .
C32 C -0.0529(9) 0.7868(2) -0.6957(5) 0.061 Uani 1 1 d . . . . .
H32A H -0.0756 0.7982 -0.6711 0.091 Uiso 1 1 calc GR . . . .
H32B H -0.0033 0.7768 -0.6798 0.091 Uiso 1 1 calc GR . . . .
H32C H -0.1073 0.7771 -0.7074 0.091 Uiso 1 1 calc GR . . . .
C33 C -0.0690(9) 0.8814(3) -0.9307(5) 0.062 Uani 1 1 d . . . . .
C34 C -0.0910(12) 0.9046(3) -0.9538(7) 0.100 Uani 1 1 d . . . . .
H34A H -0.0488 0.9165 -0.9384 0.150 Uiso 1 1 calc GR . . . .
H34B H -0.1586 0.9087 -0.9480 0.150 Uiso 1 1 calc GR . . . .
H34C H -0.0800 0.9039 -0.9901 0.150 Uiso 1 1 calc GR . . . .
U1D U -0.13126(2) 0.92989(2) -1.62365(2) 0.017 Uani 1 1 d . . . . .
Na1D Na 0.2933(3) 1.00744(7) -1.39894(15) 0.032 Uani 1 1 d . . . . .
O1D O -0.0639(4) 0.90285(11) -1.6276(2) 0.027 Uani 1 1 d . . . . .
O2D O -0.1965(4) 0.95754(11) -1.6177(2) 0.024 Uani 1 1 d . . . . .
O3D O -0.2445(4) 0.91227(10) -1.5735(2) 0.019 Uani 1 1 d . . . . .
O4D O -0.0697(4) 0.94170(12) -1.6994(2) 0.027 Uani 1 1 d . . . . .
O5D O 0.1063(5) 0.98794(11) -1.4118(2) 0.026 Uani 1 1 d . . . . .
O6D O 0.2004(5) 0.98650(13) -1.3153(2) 0.034 Uani 1 1 d . . . . .
O7D O 0.3706(5) 1.01443(12) -1.3053(3) 0.033 Uani 1 1 d . . . . .
O8D O 0.4762(4) 1.03073(11) -1.3894(2) 0.025 Uani 1 1 d . . . . .
O9D O 0.3882(5) 1.02109(12) -1.4805(3) 0.031 Uani 1 1 d . . . . .
O10D O 0.1970(4) 1.00620(11) -1.4883(2) 0.023 Uani 1 1 d . . . . .
O14 O -0.2591(5) 0.91533(11) -1.6850(2) 0.028 Uani 1 1 d . . . . .
H14E H -0.2417 0.9181 -1.7165 0.042 Uiso 1 1 d GR . . . .
H14F H -0.3150 0.9225 -1.6797 0.042 Uiso 1 1 d DGR . . . .
O16 O 0.3482(5) 0.96885(13) -1.3890(3) 0.044 Uani 1 1 d . . . . .
H16A H 0.3967 0.9622 -1.4063 0.067 Uiso 1 1 d GR . . . .
H16B H 0.3243 0.9583 -1.3673 0.067 Uiso 1 1 d GR . . . .
N1D N -0.0736(5) 0.93282(13) -1.5289(3) 0.018 Uani 1 1 d . . . . .
N2D N 0.0313(5) 0.95042(13) -1.6065(3) 0.021 Uani 1 1 d . . . . .
C1D C -0.0948(6) 0.91794(16) -1.4932(3) 0.022 Uani 1 1 d . . . . .
H1D H -0.0621 0.9200 -1.4617 0.027 Uiso 1 1 calc R . . . .
C2D C -0.1644(6) 0.89807(16) -1.4965(3) 0.019 Uani 1 1 d . . . . .
C3D C -0.1618(7) 0.88106(16) -1.4568(3) 0.023 Uani 1 1 d . . . . .
H3D H -0.1151 0.8826 -1.4302 0.028 Uiso 1 1 calc R . . . .
C4D C -0.2264(7) 0.86223(17) -1.4562(4) 0.027 Uani 1 1 d . . . . .
H4D H -0.2224 0.8509 -1.4300 0.032 Uiso 1 1 calc R . . . .
C5D C -0.2975(7) 0.86015(18) -1.4949(4) 0.029 Uani 1 1 d . . . . .
H5D H -0.3418 0.8475 -1.4944 0.034 Uiso 1 1 calc R . . . .
C6D C -0.3036(6) 0.87659(16) -1.5342(3) 0.022 Uani 1 1 d . . . . .
H6D H -0.3520 0.8749 -1.5599 0.026 Uiso 1 1 calc R . . . .
C7D C -0.2376(6) 0.89582(16) -1.5358(3) 0.019 Uani 1 1 d . . . . .
C8D C 0.1072(6) 0.94829(16) -1.6370(4) 0.024 Uani 1 1 d . . . . .
H8D H 0.1689 0.9519 -1.6226 0.029 Uiso 1 1 calc R . . . .
C9D C 0.1055(7) 0.94117(16) -1.6891(4) 0.023 Uani 1 1 d . . . . .
C10D C 0.1976(7) 0.93736(17) -1.7125(4) 0.031 Uani 1 1 d . . . . .
H10D H 0.2551 0.9387 -1.6926 0.038 Uiso 1 1 calc R . . . .
C11D C 0.2046(8) 0.93171(17) -1.7639(4) 0.034 Uani 1 1 d . . . . .
H11I H 0.2656 0.9292 -1.7786 0.040 Uiso 1 1 calc R . . . .
C12D C 0.1180(8) 0.92992(16) -1.7928(4) 0.030 Uani 1 1 d . . . . .
H12G H 0.1217 0.9261 -1.8276 0.036 Uiso 1 1 calc R . . . .
C13D C 0.0272(8) 0.93349(18) -1.7724(4) 0.034 Uani 1 1 d . . . . .
H13I H -0.0290 0.9323 -1.7934 0.041 Uiso 1 1 calc R . . . .
C14D C 0.0178(7) 0.93895(16) -1.7201(3) 0.023 Uani 1 1 d . . . . .
C15D C -0.0052(6) 0.95159(16) -1.5168(3) 0.020 Uani 1 1 d . . . . .
C16D C 0.0483(6) 0.96051(17) -1.5577(3) 0.022 Uani 1 1 d . . . . .
C17D C 0.1153(6) 0.97935(16) -1.5490(3) 0.023 Uani 1 1 d . . . . .
H17D H 0.1486 0.9860 -1.5765 0.027 Uiso 1 1 calc R . . . .
C18D C 0.1318(6) 0.98807(16) -1.5001(3) 0.020 Uani 1 1 d . . . . .
C19D C 0.0820(7) 0.97791(16) -1.4585(3) 0.021 Uani 1 1 d . . . . .
C20D C 0.0139(6) 0.96020(16) -1.4669(3) 0.023 Uani 1 1 d . . . . .
H20D H -0.0199 0.9538 -1.4393 0.027 Uiso 1 1 calc R . . . .
C21D C 0.0602(7) 0.97779(18) -1.3676(3) 0.027 Uani 1 1 d . . . . .
H21E H 0.0762 0.9609 -1.3649 0.032 Uiso 1 1 calc R . . . .
H21F H -0.0109 0.9794 -1.3709 0.032 Uiso 1 1 calc R . . . .
C22D C 0.0972(7) 0.99072(18) -1.3210(4) 0.031 Uani 1 1 d . . . . .
H22E H 0.0847 1.0077 -1.3246 0.038 Uiso 1 1 calc R . . . .
H22F H 0.0635 0.9850 -1.2908 0.038 Uiso 1 1 calc R . . . .
C23D C 0.2412(7) 0.99403(18) -1.2667(3) 0.031 Uani 1 1 d . . . . .
H23E H 0.2883 0.9822 -1.2542 0.037 Uiso 1 1 calc R . . . .
H23F H 0.1890 0.9952 -1.2419 0.037 Uiso 1 1 calc R . . . .
C24D C 0.2918(7) 1.01782(17) -1.2712(4) 0.029 Uani 1 1 d . . . . .
H24E H 0.2461 1.0297 -1.2847 0.035 Uiso 1 1 calc R . . . .
H24F H 0.3166 1.0231 -1.2378 0.035 Uiso 1 1 calc R . . . .
C25D C 0.4446(7) 1.03224(17) -1.3008(4) 0.031 Uani 1 1 d . . . . .
H25E H 0.4742 1.0321 -1.2665 0.038 Uiso 1 1 calc R . . . .
H25F H 0.4164 1.0479 -1.3072 0.038 Uiso 1 1 calc R . . . .
C26D C 0.5201(7) 1.02659(17) -1.3400(4) 0.027 Uani 1 1 d . . . . .
H26E H 0.5776 1.0367 -1.3349 0.032 Uiso 1 1 calc R . . . .
H26F H 0.5408 1.0100 -1.3368 0.032 Uiso 1 1 calc R . . . .
C27D C 0.5363(7) 1.02301(17) -1.4309(3) 0.027 Uani 1 1 d . . . . .
H27E H 0.5433 1.0057 -1.4305 0.032 Uiso 1 1 calc R . . . .
H27F H 0.6014 1.0301 -1.4280 0.032 Uiso 1 1 calc R . . . .
C28D C 0.4849(7) 1.03098(18) -1.4796(4) 0.029 Uani 1 1 d . . . . .
H28E H 0.4814 1.0483 -1.4808 0.034 Uiso 1 1 calc R . . . .
H28F H 0.5208 1.0255 -1.5093 0.034 Uiso 1 1 calc R . . . .
C29D C 0.3171(7) 1.03488(17) -1.5093(4) 0.026 Uani 1 1 d . . . . .
H29E H 0.3486 1.0434 -1.5369 0.031 Uiso 1 1 calc R . . . .
H29F H 0.2854 1.0464 -1.4871 0.031 Uiso 1 1 calc R . . . .
C30D C 0.2440(7) 1.01770(17) -1.5303(4) 0.027 Uani 1 1 d . . . . .
H30E H 0.1953 1.0260 -1.5516 0.033 Uiso 1 1 calc R . . . .
H30F H 0.2765 1.0059 -1.5514 0.033 Uiso 1 1 calc R . . . .
U1B U 0.56515(2) 0.92444(2) -1.12376(2) 0.017 Uani 1 1 d . . . . .
Na1B Na 0.2761(3) 1.01018(7) -0.87570(14) 0.027 Uani 1 1 d . . . . .
O1B O 0.4962(5) 0.89752(12) -1.1247(2) 0.029 Uani 1 1 d . . . . .
O2B O 0.6335(4) 0.95167(11) -1.1202(2) 0.022 Uani 1 1 d . . . . .
O3B O 0.4868(4) 0.93693(11) -1.1949(2) 0.021 Uani 1 1 d . . . . .
O4B O 0.6865(4) 0.90546(11) -1.0766(2) 0.022 Uani 1 1 d . . . . .
O5B O 0.3076(5) 1.00665(11) -0.9740(2) 0.026 Uani 1 1 d . . . . .
O6B O 0.1508(5) 1.03447(11) -0.9388(2) 0.027 Uani 1 1 d . . . . .
O7B O 0.0806(5) 1.00963(14) -0.8573(3) 0.043 Uani 1 1 d . . . . .
O8B O 0.2192(5) 1.01287(13) -0.7787(3) 0.039 Uani 1 1 d . . . . .
O9B O 0.4095(5) 0.99915(11) -0.8093(2) 0.028 Uani 1 1 d . . . . .
O10B O 0.4414(5) 0.99231(11) -0.9105(2) 0.026 Uani 1 1 d . . . . .
O12 O 0.6796(4) 0.91025(12) -1.1878(2) 0.027 Uani 1 1 d . . . . .
H12H H 0.6780 0.9196 -1.2146 0.041 Uiso 1 1 d GR . . . .
H12I H 0.6635 0.8959 -1.1976 0.041 Uiso 1 1 d GR . . . .
O15 O 0.2416(6) 0.96900(14) -0.8772(3) 0.056 Uani 1 1 d . . . . .
H15I H 0.2890 0.9567 -0.8746 0.085 Uiso 1 1 d GR . . . .
H15J H 0.1784 0.9619 -0.8806 0.085 Uiso 1 1 d GR . . . .
N1B N 0.4066(5) 0.94576(12) -1.0990(3) 0.018 Uani 1 1 d . . . . .
N2B N 0.5351(5) 0.92810(12) -1.0278(3) 0.017 Uani 1 1 d . . . . .
C1B C 0.3252(7) 0.94609(17) -1.1259(3) 0.026 Uani 1 1 d . . . . .
H1B H 0.2689 0.9510 -1.1091 0.031 Uiso 1 1 calc R . . . .
C2B C 0.3128(6) 0.93953(16) -1.1797(3) 0.021 Uani 1 1 d . . . . .
C3B C 0.2162(7) 0.93775(16) -1.2002(4) 0.026 Uani 1 1 d . . . . .
H3B H 0.1632 0.9402 -1.1788 0.031 Uiso 1 1 calc R . . . .
C4B C 0.1984(7) 0.93247(16) -1.2516(4) 0.027 Uani 1 1 d . . . . .
H4B H 0.1341 0.9308 -1.2643 0.032 Uiso 1 1 calc R . . . .
C5B C 0.2780(7) 0.92968(16) -1.2841(4) 0.025 Uani 1 1 d . . . . .
H5B H 0.2663 0.9263 -1.3188 0.030 Uiso 1 1 calc R . . . .
C6B C 0.3750(7) 0.93181(17) -1.2655(3) 0.025 Uani 1 1 d . . . . .
H6B H 0.4270 0.9305 -1.2880 0.030 Uiso 1 1 calc R . . . .
C7B C 0.3947(6) 0.93589(16) -1.2128(3) 0.020 Uani 1 1 d . . . . .
C8B C 0.5567(6) 0.91295(16) -0.9922(3) 0.020 Uani 1 1 d . . . . .
H8B H 0.5294 0.9156 -0.9601 0.024 Uiso 1 1 calc R . . . .
C9B C 0.6192(6) 0.89221(16) -0.9970(3) 0.021 Uani 1 1 d . . . . .
C10B C 0.6205(7) 0.87505(17) -0.9579(3) 0.028 Uani 1 1 d . . . . .
H10B H 0.5789 0.8770 -0.9302 0.033 Uiso 1 1 calc R . . . .
C11B C 0.6816(7) 0.85529(17) -0.9591(4) 0.030 Uani 1 1 d . . . . .
H11J H 0.6794 0.8436 -0.9337 0.036 Uiso 1 1 calc R . . . .
C12B C 0.7464(7) 0.85334(18) -0.9995(4) 0.033 Uani 1 1 d . . . . .
H12J H 0.7901 0.8405 -1.0000 0.040 Uiso 1 1 calc R . . . .
C13B C 0.7479(7) 0.86974(16) -1.0387(4) 0.025 Uani 1 1 d . . . . .
H13J H 0.7915 0.8678 -1.0655 0.030 Uiso 1 1 calc R . . . .
C14B C 0.6837(6) 0.88941(16) -1.0383(3) 0.021 Uani 1 1 d . . . . .
C15B C 0.4110(6) 0.95734(15) -1.0505(3) 0.016 Uani 1 1 d . . . . .
C16B C 0.4778(6) 0.94836(16) -1.0138(3) 0.020 Uani 1 1 d . . . . .
C17B C 0.4912(6) 0.95964(16) -0.9666(3) 0.022 Uani 1 1 d . . . . .
H17B H 0.5387 0.9541 -0.9431 0.026 Uiso 1 1 calc R . . . .
C18B C 0.4332(7) 0.97922(17) -0.9549(3) 0.024 Uani 1 1 d . . . . .
C19B C 0.3614(7) 0.98755(16) -0.9901(3) 0.022 Uani 1 1 d . . . . .
C20B C 0.3505(6) 0.97662(16) -1.0372(3) 0.020 Uani 1 1 d . . . . .
H20B H 0.3026 0.9821 -1.0605 0.024 Uiso 1 1 calc R . . . .
C21B C 0.2388(7) 1.01650(18) -1.0100(4) 0.032 Uani 1 1 d . . . . .
H21G H 0.1864 1.0051 -1.0174 0.039 Uiso 1 1 calc R . . . .
H21H H 0.2712 1.0203 -1.0419 0.039 Uiso 1 1 calc R . . . .
C22B C 0.1978(7) 1.03862(18) -0.9866(4) 0.031 Uani 1 1 d . . . . .
H22G H 0.2508 1.0500 -0.9811 0.037 Uiso 1 1 calc R . . . .
H22H H 0.1503 1.0457 -1.0106 0.037 Uiso 1 1 calc R . . . .
C23B C 0.0592(7) 1.0220(2) -0.9431(4) 0.039 Uani 1 1 d . . . . .
H23G H 0.0702 1.0058 -0.9550 0.046 Uiso 1 1 calc R . . . .
H23H H 0.0157 1.0300 -0.9678 0.046 Uiso 1 1 calc R . . . .
C24B C 0.0140(8) 1.02161(19) -0.8919(4) 0.040 Uani 1 1 d . . . . .
H24G H 0.0023 1.0378 -0.8801 0.048 Uiso 1 1 calc R . . . .
H24H H -0.0487 1.0132 -0.8937 0.048 Uiso 1 1 calc R . . . .
C25B C 0.0513(9) 1.0109(3) -0.8044(4) 0.064 Uani 1 1 d . . . . .
H25G H -0.0111 1.0028 -0.8002 0.077 Uiso 1 1 calc R . . . .
H25H H 0.0432 1.0275 -0.7942 0.077 Uiso 1 1 calc R . . . .
C26B C 0.1288(8) 0.9995(2) -0.7722(4) 0.050 Uani 1 1 d . . . . .
H26G H 0.1103 0.9997 -0.7364 0.060 Uiso 1 1 calc R . . . .
H26H H 0.1378 0.9830 -0.7827 0.060 Uiso 1 1 calc R . . . .
C27B C 0.2954(8) 1.00462(19) -0.7439(4) 0.035 Uani 1 1 d . . . . .
H27G H 0.2944 0.9873 -0.7418 0.042 Uiso 1 1 calc R . . . .
H27H H 0.2856 1.0111 -0.7097 0.042 Uiso 1 1 calc R . . . .
C28B C 0.3923(8) 1.01305(18) -0.7643(4) 0.034 Uani 1 1 d . . . . .
H28G H 0.3890 1.0299 -0.7728 0.040 Uiso 1 1 calc R . . . .
H28H H 0.4448 1.0106 -0.7389 0.040 Uiso 1 1 calc R . . . .
C29B C 0.5051(7) 1.00249(18) -0.8289(4) 0.030 Uani 1 1 d . . . . .
H29G H 0.5547 0.9993 -0.8023 0.035 Uiso 1 1 calc R . . . .
H29H H 0.5130 1.0188 -0.8406 0.035 Uiso 1 1 calc R . . . .
C30B C 0.5159(7) 0.98547(17) -0.8728(3) 0.026 Uani 1 1 d . . . . .
H30G H 0.5812 0.9867 -0.8870 0.031 Uiso 1 1 calc R . . . .
H30H H 0.5057 0.9691 -0.8615 0.031 Uiso 1 1 calc R . . . .
N11A N 0.0277(15) 0.9124(4) -1.3559(8) 0.050 Uani 0.5 1 d . . . C 1
N11B N -0.0180(16) 0.9200(4) -1.3569(8) 0.050 Uani 0.5 1 d . . . C 2
C47 C -0.0513(11) 0.9059(3) -1.3358(6) 0.075 Uani 1 1 d . . . . .
C48 C -0.1281(9) 0.8916(2) -1.3111(5) 0.057 Uani 1 1 d . . . . .
H48A H -0.1217 0.8931 -1.2744 0.086 Uiso 1 1 calc GR . . . .
H48B H -0.1207 0.8751 -1.3205 0.086 Uiso 1 1 calc GR . . . .
H48C H -0.1921 0.8971 -1.3223 0.086 Uiso 1 1 calc GR . . . .
N10 N 0.5585(13) 0.7500 -1.2972(8) 0.107 Uani 1 2 d S T P . .
C45 C 0.4737(18) 0.7500 -1.3097(9) 0.083 Uani 1 2 d S T P . .
C46 C 0.3690(14) 0.7500 -1.3232(9) 0.089 Uani 1 2 d S T P . .
H46A H 0.3326 0.7434 -1.2953 0.134 Uiso 0.5 1 calc GR . . D -1
H46B H 0.3578 0.7405 -1.3535 0.134 Uiso 0.5 1 calc GR . . D -1
H46C H 0.3474 0.7661 -1.3296 0.134 Uiso 0.5 1 calc GR . . D -1
N9 N 0.3987(9) 0.9263(2) -0.8583(4) 0.065 Uani 1 1 d . . . . .
C43 C 0.4518(12) 0.9148(3) -0.8380(5) 0.070 Uani 1 1 d . . . . .
C44 C 0.5248(11) 0.8989(3) -0.8108(5) 0.080 Uani 1 1 d . . . . .
H44A H 0.5132 0.8992 -0.7745 0.120 Uiso 1 1 calc GR . . . .
H44B H 0.5904 0.9045 -0.8170 0.120 Uiso 1 1 calc GR . . . .
H44C H 0.5177 0.8829 -0.8235 0.120 Uiso 1 1 calc GR . . . .
N12 N -0.1309(14) 0.7500 -0.7936(8) 0.093 Uani 1 2 d S T P . .
C49 C -0.0456(17) 0.7500 -0.8052(8) 0.078 Uani 1 2 d S T P . .
C50 C 0.0564(12) 0.7500 -0.8166(7) 0.058 Uani 1 2 d S T P . .
H50A H 0.0749 0.7655 -0.8292 0.086 Uiso 0.5 1 calc GR . . E -1
H50B H 0.0689 0.7382 -0.8424 0.086 Uiso 0.5 1 calc GR . . E -1
H50C H 0.0945 0.7464 -0.7860 0.086 Uiso 0.5 1 calc GR . . E -1
O18 O -0.2370(6) 0.92705(14) -0.7839(3) 0.050 Uani 1 1 d . . . . .
H18A H -0.2091 0.9405 -0.7784 0.075 Uiso 1 1 d G . . . .
H18B H -0.2968 0.9293 -0.7931 0.075 Uiso 1 1 d G . . . .
O17 O 0.0228(7) 0.95989(16) -0.9115(4) 0.061 Uani 1 1 d . . . . .
H17 H -0.024(5) 0.9619(13) -0.906(3) 0.000 Uiso 1 1 d . . . . .
Br2 Br 0.48884(8) 0.83402(2) -0.85768(4) 0.047 Uani 1 1 d . . . . .
Br3 Br 0.58302(9) 0.95616(2) -1.36162(4) 0.046 Uani 1 1 d . . . . .
Br4 Br -0.06644(7) 0.82835(2) -1.36070(4) 0.036 Uani 1 1 d . . . . .
Br1 Br -0.19081(11) 0.97191(4) -0.85929(5) 0.082 Uani 1 1 d . . . . .

loop_
_atom_site_aniso_label
_atom_site_aniso_U_11
_atom_site_aniso_U_22
_atom_site_aniso_U_33
_atom_site_aniso_U_23
_atom_site_aniso_U_13
_atom_site_aniso_U_12
U1E 0.021 0.017 0.015 0.000 -0.001 0.000
U1F 0.018 0.016 0.014 0.000 0.001 0.000
Br5 0.029 0.031 0.019 0.000 -0.003 0.000
Br6 0.029 0.025 0.017 0.000 0.004 0.000
Na1E 0.022 0.081 0.039 0.000 0.001 0.000
Na1F 0.034 0.065 0.032 0.000 -0.004 0.000
O1E 0.031 0.021 0.025 0.000 -0.006 0.000
O1F 0.021 0.032 0.023 0.000 0.002 0.000
O2E 0.026 0.021 0.023 0.000 0.002 0.000
O2F 0.020 0.025 0.020 0.000 -0.001 0.000
O3E 0.030 0.012 0.020 -0.001 -0.004 -0.002
O3F 0.032 0.022 0.019 -0.003 0.005 0.003
O4E 0.040 0.016 0.012 0.002 0.007 0.001
O4F 0.044 0.021 0.011 -0.005 -0.003 0.003
O5E 0.041 0.049 0.019 0.013 0.005 0.020
O5F 0.047 0.052 0.015 -0.009 -0.004 0.015
O6E 0.062 0.105 0.057 -0.006 -0.016 0.022
O6F 0.054 0.109 0.050 -0.005 0.018 0.012
N1E 0.029 0.013 0.015 0.000 -0.001 -0.003
N1F 0.021 0.014 0.017 -0.001 -0.001 0.001
N7 0.055 0.055 0.055 0.000 0.001 0.000
N8 0.053 0.173 0.058 0.000 -0.021 0.000
C1E 0.021 0.024 0.018 0.006 -0.003 0.002
C1F 0.024 0.025 0.015 -0.007 0.000 -0.003
C2E 0.030 0.018 0.020 -0.002 0.003 0.005
C2F 0.022 0.013 0.017 -0.003 0.000 -0.005
C3E 0.035 0.023 0.024 0.000 0.000 0.005
C3F 0.033 0.027 0.020 -0.001 0.005 0.004
C4E 0.033 0.026 0.029 0.004 0.007 0.009
C4F 0.029 0.016 0.039 -0.002 -0.005 0.005
C5E 0.036 0.025 0.028 -0.006 0.004 -0.002
C5F 0.038 0.018 0.018 0.006 -0.008 -0.001
C6E 0.036 0.017 0.024 0.000 -0.001 0.000
C6F 0.028 0.028 0.018 0.004 -0.002 -0.003
C7E 0.030 0.017 0.019 0.000 -0.001 0.003
C7F 0.025 0.020 0.017 -0.001 0.001 -0.004
C8E 0.020 0.027 0.016 -0.001 0.001 0.001
C8F 0.019 0.018 0.018 -0.001 0.003 -0.003
C9E 0.028 0.020 0.017 0.000 0.002 0.005
C9F 0.032 0.022 0.023 0.002 -0.003 -0.008
C10E 0.030 0.015 0.020 0.008 0.000 0.001
C10F 0.021 0.032 0.021 -0.004 0.007 -0.003
C11E 0.038 0.014 0.027 0.003 0.007 0.005
C11F 0.041 0.015 0.017 0.003 -0.001 0.004
C12E 0.051 0.013 0.026 0.007 0.009 0.002
C12F 0.046 0.025 0.029 -0.013 -0.010 0.010
C13E 0.081 0.058 0.020 0.009 0.017 0.028
C13F 0.073 0.056 0.024 -0.009 -0.015 0.023
C14E 0.082 0.103 0.020 0.003 -0.003 0.050
C14F 0.077 0.098 0.023 -0.014 -0.003 0.053
C15E 0.050 0.050 0.050 0.000 0.001 0.000
C15F 0.050 0.050 0.050 0.000 0.001 0.000
C15G 0.050 0.050 0.050 0.000 0.001 0.000
C15H 0.105 0.105 0.105 0.000 0.002 0.000
C39 0.091 0.091 0.091 0.000 0.002 0.000
C40 0.091 0.091 0.091 0.000 0.002 0.000
C41 0.042 0.126 0.074 0.000 -0.007 0.000
C42A 0.050 0.050 0.050 0.000 0.001 0.000
C42B 0.050 0.050 0.050 0.000 0.001 0.000
U1C 0.016 0.020 0.027 -0.005 0.003 0.001
Na1C 0.030 0.039 0.043 0.003 0.003 -0.005
O1C 0.025 0.028 0.033 -0.002 0.010 0.005
O2C 0.021 0.023 0.036 -0.001 0.002 0.001
O3C 0.026 0.025 0.035 -0.012 -0.002 0.001
O4C 0.018 0.023 0.031 -0.003 0.002 0.000
O5C 0.017 0.029 0.027 -0.002 0.000 -0.005
O6C 0.017 0.037 0.037 -0.017 0.006 -0.002
O7C 0.025 0.052 0.047 -0.019 0.002 0.004
O8C 0.033 0.062 0.062 -0.025 0.001 -0.008
O9C 0.035 0.043 0.029 -0.012 0.005 0.003
O10C 0.019 0.043 0.018 -0.009 0.001 0.001
O13 0.050 0.050 0.050 0.000 0.001 0.000
N1C 0.019 0.026 0.019 0.006 -0.002 -0.004
N2C 0.019 0.017 0.023 0.000 0.000 0.001
N5 0.077 0.061 0.074 0.019 0.016 -0.002
N6 0.047 0.054 0.058 0.015 0.008 -0.003
C1C 0.022 0.026 0.026 0.005 0.003 0.000
C2C 0.026 0.019 0.022 -0.005 0.002 -0.008
C3C 0.022 0.043 0.027 -0.002 0.005 0.003
C4C 0.030 0.061 0.028 -0.006 -0.006 -0.007
C5C 0.049 0.062 0.033 -0.023 0.003 -0.010
C6C 0.032 0.061 0.040 -0.028 -0.003 -0.001
C7C 0.019 0.028 0.030 -0.002 0.005 0.001
C8C 0.017 0.019 0.029 -0.002 0.003 0.008
C9C 0.018 0.026 0.023 -0.007 -0.003 0.000
C10C 0.031 0.016 0.042 -0.002 -0.004 0.002
C11C 0.031 0.032 0.064 -0.014 0.006 -0.013
C12C 0.026 0.032 0.055 -0.002 0.008 -0.010
C13C 0.024 0.029 0.042 -0.006 0.005 0.002
C14C 0.022 0.020 0.023 -0.001 -0.001 -0.004
C15C 0.019 0.013 0.020 0.003 0.002 -0.002
C16C 0.017 0.020 0.023 0.000 0.004 0.002
C17C 0.020 0.013 0.028 -0.003 -0.009 -0.001
C18C 0.020 0.021 0.018 0.000 0.006 -0.002
C19C 0.018 0.012 0.026 -0.006 0.004 -0.002
C20C 0.017 0.009 0.026 -0.007 -0.003 0.002
C21C 0.022 0.030 0.027 -0.014 -0.001 -0.002
C22C 0.014 0.044 0.033 -0.012 0.008 -0.012
C23C 0.024 0.041 0.042 -0.012 0.002 -0.001
C24C 0.022 0.045 0.056 -0.012 -0.005 0.011
C25C 0.039 0.047 0.072 -0.032 0.003 0.007
C26C 0.020 0.095 0.063 -0.039 0.004 0.000
C27C 0.039 0.064 0.072 -0.038 -0.002 -0.006
C28C 0.034 0.064 0.039 -0.026 0.002 -0.007
C29C 0.034 0.051 0.019 -0.005 -0.001 -0.003
C30C 0.024 0.038 0.022 -0.006 -0.001 -0.005
C35 0.043 0.056 0.082 -0.010 0.027 -0.020
C36 0.052 0.077 0.074 -0.018 0.006 -0.027
C37 0.033 0.048 0.035 -0.001 0.003 0.003
C38 0.076 0.030 0.069 0.009 0.002 0.000
U1A 0.015 0.019 0.024 -0.003 -0.002 -0.001
Na1A 0.031 0.049 0.046 0.005 -0.004 0.001
O1A 0.030 0.021 0.031 0.001 -0.004 0.002
O2A 0.017 0.025 0.024 0.004 0.000 0.002
O3A 0.015 0.021 0.036 -0.008 -0.002 -0.005
O4A 0.023 0.022 0.031 -0.009 0.005 -0.004
O5A 0.021 0.043 0.016 -0.009 -0.002 0.001
O6A 0.049 0.056 0.032 -0.018 -0.006 -0.002
O7A 0.039 0.061 0.060 -0.021 -0.001 0.012
O8A 0.036 0.045 0.047 -0.017 0.001 -0.002
O9A 0.017 0.034 0.037 -0.015 -0.004 -0.002
O10A 0.015 0.039 0.023 -0.007 -0.002 -0.001
O11 0.014 0.032 0.038 0.000 -0.008 0.000
N1A 0.019 0.016 0.026 -0.002 -0.003 -0.005
N2A 0.013 0.022 0.024 -0.003 -0.002 -0.004
N3 0.070 0.061 0.085 0.038 -0.013 0.003
N4 0.051 0.065 0.064 0.022 -0.014 -0.001
C1A 0.025 0.019 0.024 0.000 -0.001 -0.006
C2A 0.023 0.026 0.022 -0.005 0.002 0.000
C3A 0.033 0.031 0.044 -0.017 -0.003 0.000
C4A 0.030 0.038 0.054 -0.009 0.000 0.014
C5A 0.028 0.033 0.064 -0.011 -0.013 0.015
C6A 0.026 0.024 0.041 -0.011 -0.009 0.000
C7A 0.021 0.026 0.023 -0.008 0.004 0.002
C8A 0.030 0.012 0.026 0.002 -0.007 -0.009
C9A 0.018 0.027 0.020 0.007 -0.002 0.006
C10A 0.018 0.034 0.026 0.008 0.000 0.003
C11A 0.028 0.044 0.026 0.007 0.007 0.011
C12A 0.032 0.033 0.028 -0.007 -0.004 0.008
C13A 0.022 0.027 0.036 -0.007 -0.001 0.000
C14A 0.016 0.018 0.034 -0.001 -0.004 0.007
C15A 0.012 0.010 0.028 -0.002 0.002 -0.005
C16A 0.017 0.008 0.023 0.000 0.001 -0.005
C17A 0.020 0.016 0.024 0.000 0.003 -0.007
C18A 0.022 0.007 0.027 0.003 -0.002 -0.004
C19A 0.022 0.023 0.025 -0.007 -0.001 -0.008
C20A 0.014 0.019 0.026 -0.005 0.004 -0.003
C21A 0.025 0.054 0.027 -0.009 0.004 0.002
C22A 0.040 0.065 0.021 -0.007 0.003 -0.001
C23A 0.033 0.082 0.038 -0.028 -0.001 0.010
C24A 0.040 0.059 0.082 -0.029 -0.005 0.008
C25A 0.037 0.058 0.063 -0.020 -0.008 0.013
C26A 0.039 0.051 0.062 -0.024 0.014 -0.019
C27A 0.022 0.042 0.055 -0.009 0.006 0.001
C28A 0.015 0.034 0.040 -0.012 -0.002 0.002
C29A 0.017 0.038 0.035 -0.010 -0.003 0.004
C30A 0.015 0.038 0.024 -0.008 -0.001 -0.006
C31 0.045 0.051 0.070 -0.014 -0.026 0.016
C32 0.052 0.066 0.063 -0.009 -0.008 0.016
C33 0.050 0.061 0.074 0.008 -0.023 -0.008
C34 0.089 0.076 0.132 0.030 -0.053 -0.020
U1D 0.015 0.018 0.019 -0.001 -0.003 0.000
Na1D 0.035 0.027 0.035 -0.004 -0.004 0.006
O1D 0.023 0.028 0.030 -0.004 -0.002 -0.007
O2D 0.031 0.023 0.018 -0.002 -0.003 -0.002
O3D 0.015 0.018 0.024 0.003 -0.006 -0.003
O4D 0.015 0.043 0.022 0.004 -0.003 -0.002
O5D 0.032 0.027 0.017 -0.004 -0.005 -0.010
O6D 0.030 0.047 0.025 -0.008 -0.008 -0.004
O7D 0.036 0.027 0.034 -0.010 0.007 -0.009
O8D 0.025 0.022 0.028 -0.002 -0.005 -0.001
O9D 0.024 0.031 0.038 0.006 -0.009 -0.006
O10D 0.024 0.024 0.020 -0.005 0.001 -0.008
O14 0.028 0.036 0.020 0.002 -0.004 -0.006
O16 0.057 0.033 0.043 0.002 0.007 0.007
N1D 0.012 0.023 0.020 -0.004 0.002 0.000
N2D 0.020 0.027 0.016 0.003 0.002 0.003
C1D 0.020 0.028 0.019 -0.008 -0.003 0.003
C2D 0.025 0.017 0.017 0.001 0.004 0.002
C3D 0.029 0.021 0.020 0.001 -0.005 0.004
C4D 0.031 0.021 0.028 0.006 0.012 0.004
C5D 0.020 0.030 0.035 0.004 0.004 0.001
C6D 0.015 0.025 0.024 0.001 -0.004 -0.006
C7D 0.019 0.018 0.019 0.000 0.001 0.006
C8D 0.016 0.024 0.031 -0.005 -0.005 -0.003
C9D 0.021 0.020 0.028 0.003 0.005 -0.003
C10D 0.027 0.026 0.042 0.005 0.002 0.002
C11D 0.037 0.023 0.043 -0.002 0.014 -0.004
C12D 0.050 0.021 0.019 -0.001 0.012 -0.010
C13D 0.040 0.035 0.028 -0.002 -0.001 -0.013
C14D 0.033 0.018 0.019 0.003 0.002 -0.007
C15D 0.016 0.021 0.021 0.001 -0.005 0.002
C16D 0.021 0.027 0.018 0.002 -0.005 0.003
C17D 0.019 0.023 0.025 -0.005 -0.003 -0.003
C18D 0.015 0.019 0.026 0.002 -0.007 0.000
C19D 0.027 0.016 0.020 0.000 -0.008 0.007
C20D 0.015 0.028 0.025 -0.003 0.000 0.005
C21D 0.025 0.034 0.023 0.003 0.000 -0.004
C22D 0.029 0.033 0.032 -0.004 -0.006 -0.002
C23D 0.034 0.038 0.020 0.002 -0.006 -0.006
C24D 0.028 0.029 0.029 0.001 -0.007 0.002
C25D 0.037 0.025 0.033 0.002 -0.009 -0.002
C26D 0.025 0.020 0.036 -0.004 -0.006 0.001
C27D 0.020 0.027 0.034 -0.008 -0.002 0.001
C28D 0.025 0.031 0.030 -0.002 0.004 -0.006
C29D 0.025 0.024 0.030 0.000 0.000 -0.004
C30D 0.024 0.029 0.029 0.007 -0.003 0.001
U1B 0.016 0.016 0.019 -0.001 0.002 0.000
Na1B 0.029 0.027 0.025 -0.003 0.000 -0.004
O1B 0.031 0.030 0.026 -0.007 0.005 -0.001
O2B 0.022 0.021 0.024 0.000 0.001 0.006
O3B 0.012 0.029 0.021 0.001 0.006 0.000
O4B 0.020 0.019 0.028 0.009 -0.001 0.000
O5B 0.029 0.030 0.020 -0.005 -0.003 0.015
O6B 0.028 0.023 0.030 -0.008 0.002 -0.001
O7B 0.033 0.051 0.045 0.012 0.013 0.012
O8B 0.044 0.039 0.034 0.007 0.010 0.005
O9B 0.037 0.028 0.018 -0.003 0.004 -0.003
O10B 0.032 0.028 0.017 -0.004 -0.005 0.009
O12 0.031 0.026 0.025 -0.007 0.007 0.002
O15 0.051 0.042 0.077 -0.006 0.013 -0.006
N1B 0.022 0.016 0.016 0.003 0.005 -0.001
N2B 0.016 0.013 0.023 0.001 0.002 0.002
C1B 0.021 0.033 0.024 0.005 0.005 -0.003
C2B 0.021 0.017 0.023 -0.001 -0.006 -0.001
C3B 0.025 0.019 0.034 0.000 -0.002 -0.005
C4B 0.028 0.022 0.030 0.001 -0.006 -0.008
C5B 0.035 0.016 0.023 0.003 -0.009 -0.004
C6B 0.029 0.029 0.016 0.000 0.000 -0.006
C7B 0.019 0.018 0.022 0.006 0.004 0.003
C8B 0.025 0.021 0.015 -0.001 0.002 -0.001
C9B 0.020 0.023 0.020 0.002 -0.006 -0.002
C10B 0.036 0.032 0.014 0.004 -0.004 -0.007
C11B 0.036 0.020 0.034 0.012 -0.012 -0.002
C12B 0.030 0.033 0.036 0.002 -0.006 0.005
C13B 0.022 0.017 0.035 -0.001 -0.004 0.004
C14B 0.014 0.026 0.024 0.004 0.000 -0.001
C15B 0.024 0.013 0.012 0.000 0.003 0.001
C16B 0.015 0.026 0.018 0.003 0.003 -0.002
C17B 0.023 0.025 0.018 0.000 0.001 0.003
C18B 0.026 0.034 0.011 -0.003 0.005 -0.005
C19B 0.024 0.020 0.022 -0.002 0.003 0.002
C20B 0.022 0.021 0.018 -0.002 -0.001 0.004
C21B 0.038 0.030 0.029 -0.006 -0.007 0.018
C22B 0.033 0.034 0.025 0.007 -0.003 0.007
C23B 0.036 0.041 0.039 -0.004 -0.005 -0.004
C24B 0.030 0.034 0.055 -0.002 0.008 -0.002
C25B 0.047 0.106 0.042 0.025 0.024 0.024
C26B 0.045 0.065 0.041 0.018 0.018 0.015
C27B 0.052 0.033 0.020 -0.003 0.007 -0.004
C28B 0.049 0.031 0.020 -0.005 0.002 -0.008
C29B 0.030 0.035 0.023 0.003 -0.002 -0.004
C30B 0.020 0.027 0.029 0.003 -0.005 0.001
N11A 0.050 0.050 0.050 0.000 0.001 0.000
N11B 0.050 0.050 0.050 0.000 0.001 0.000
C47 0.075 0.075 0.075 0.000 0.002 0.000
C48 0.057 0.057 0.057 0.000 0.001 0.000
N10 0.047 0.146 0.130 0.000 0.010 0.000
C45 0.088 0.082 0.079 0.000 0.015 0.000
C46 0.049 0.117 0.102 0.000 -0.013 0.000
N9 0.080 0.067 0.049 0.023 0.017 -0.013
C43 0.109 0.063 0.041 -0.012 0.034 -0.026
C44 0.102 0.069 0.069 0.000 0.020 -0.012
N12 0.075 0.095 0.107 0.000 -0.006 0.000
C49 0.077 0.085 0.073 0.000 -0.017 0.000
C50 0.044 0.068 0.062 0.000 0.004 0.000
O18 0.050 0.050 0.050 0.000 0.001 0.000
O17 0.068 0.044 0.071 -0.006 0.006 0.013
Br2 0.030 0.075 0.035 -0.012 0.005 -0.006
Br3 0.047 0.057 0.034 -0.008 0.006 -0.003
Br4 0.024 0.056 0.028 -0.008 -0.003 0.007
Br1 0.066 0.141 0.041 0.029 0.004 0.002

loop_
_atom_type_symbol
_atom_type_description
_atom_type_scat_dispersion_real
_atom_type_scat_dispersion_imag
_atom_type_scat_source
C C 0.0033 0.0016 'International Tables Vol C Tables 4.2.6.8 and 6.1.1.4'
H H 0.0000 0.0000 'International Tables Vol C Tables 4.2.6.8 and 6.1.1.4'
Br Br -0.2901 2.4595 'International Tables Vol C Tables 4.2.6.8 and 6.1.1.4'
N N 0.0061 0.0033 'International Tables Vol C Tables 4.2.6.8 and 6.1.1.4'
Na Na 0.0362 0.0249 'International Tables Vol C Tables 4.2.6.8 and 6.1.1.4'
O O 0.0106 0.0060 'International Tables Vol C Tables 4.2.6.8 and 6.1.1.4'
U U -9.6767 9.6646 'International Tables Vol C Tables 4.2.6.8 and 6.1.1.4'

loop_
_exptl_crystal_face_index_h
_exptl_crystal_face_index_k
_exptl_crystal_face_index_l
_exptl_crystal_face_perp_dist
_exptl_oxdiff_crystal_face_indexfrac_h
_exptl_oxdiff_crystal_face_indexfrac_k
_exptl_oxdiff_crystal_face_indexfrac_l
_exptl_oxdiff_crystal_face_x
_exptl_oxdiff_crystal_face_y
_exptl_oxdiff_crystal_face_z
19 8 -2 0.0574 19.0000 8.0006 -2.0000 0.8804 0.4737 0.0204
-19 -8 2 0.0574 -19.0000 -8.0006 2.0000 -0.8804 -0.4737 -0.0204
-1 11 36 0.0509 -1.0000 11.0003 36.0000 -0.0796 -0.0404 0.9889
1 -11 -36 0.0509 1.0000 -11.0003 -36.0000 0.0796 0.0404 -0.9889
-4 77 2 0.0482 -4.0000 76.9993 2.0001 -0.5626 0.8055 0.1862
4 -77 -2 0.0482 4.0000 -76.9993 -2.0001 0.5626 -0.8055 -0.1862
14 14 24 0.0591 14.0000 14.0007 24.0000 0.6251 0.3380 0.7176
-16 -2 20 0.0631 -16.0000 -2.0004 20.0000 -0.7531 -0.4194 0.4859
-9 -14 -31 0.0608 -9.0000 -14.0006 -31.0000 -0.3872 -0.2111 -0.8909
4 -52 26 0.0502 3.9999 -51.9992 25.9999 0.4594 -0.6311 0.6163
2 -61 -23 0.0475 2.0000 -60.9998 -23.0001 0.3762 -0.5729 -0.7290
10 -1 -32 0.0568 10.0000 -1.0000 -32.0000 0.4697 0.3163 -0.8341
-4 55 -25 0.0528 -3.9999 54.9992 -24.9999 -0.4732 0.6618 -0.5836

loop_
_geom_angle_atom_site_label_1
_geom_angle_atom_site_label_2
_geom_angle_atom_site_label_3
_geom_angle
_geom_angle_site_symmetry_1
_geom_angle_site_symmetry_3
O1E U1E Br5 85.5(3) . .
O1E U1E O3E 92.67(16) . 4_575
O1E U1E O3E 92.67(16) . .
O1E U1E N1E 84.8(3) . .
O1E U1E N1E 84.8(3) . 4_575
O2E U1E Br5 98.5(3) . .
O2E U1E O1E 176.0(4) . .
O2E U1E O3E 88.09(16) . 4_575
O2E U1E O3E 88.09(16) . .
O2E U1E N1E 91.7(3) . 4_575
O2E U1E N1E 91.7(3) . .
O3E U1E Br5 79.50(14) 4_575 .
O3E U1E Br5 79.51(14) . .
O3E U1E O3E 157.8(3) 4_575 .
O3E U1E N1E 69.6(2) 4_575 .
O3E U1E N1E 132.3(2) . .
O3E U1E N1E 132.3(2) 4_575 4_575
O3E U1E N1E 69.6(2) . 4_575
N1E U1E Br5 147.07(16) 4_575 .
N1E U1E Br5 147.07(16) . .
N1E U1E N1E 62.7(3) 4_575 .
O1F U1F Br6 86.8(3) . 1_554
O1F U1F O2F 177.6(4) . .
O1F U1F O3F 91.69(17) . 4_575
O1F U1F O3F 91.69(17) . .
O1F U1F N1F 86.4(3) . 4_575
O1F U1F N1F 86.4(3) . .
O2F U1F Br6 95.7(3) . 1_554
O2F U1F O3F 88.77(17) . 4_575
O2F U1F O3F 88.77(17) . .
O2F U1F N1F 91.5(3) . 4_575
O2F U1F N1F 91.5(3) . .
O3F U1F Br6 79.52(15) 4_575 1_554
O3F U1F Br6 79.52(15) . 1_554
O3F U1F O3F 158.5(3) 4_575 .
O3F U1F N1F 69.2(2) . .
O3F U1F N1F 132.2(2) 4_575 .
O3F U1F N1F 132.2(2) . 4_575
O3F U1F N1F 69.2(2) 4_575 4_575
N1F U1F Br6 147.75(15) 4_575 1_554
N1F U1F Br6 147.75(16) . 1_554
N1F U1F N1F 62.9(3) 4_575 .
Na1F Br5 U1E 116.34(13) . .
Na1E Br6 U1F 115.95(13) . 1_556
O4E Na1E Br6 81.49(19) 4_575 .
O4E Na1E Br6 81.49(19) . .
O4E Na1E O4E 54.2(3) . 4_575
O5E Na1E Br6 84.65(18) . .
O5E Na1E Br6 84.65(18) 4_575 .
O5E Na1E O4E 114.0(2) 4_575 .
O5E Na1E O4E 114.0(2) . 4_575
O5E Na1E O4E 60.04(19) 4_575 4_575
O5E Na1E O4E 60.04(19) . .
O5E Na1E O5E 168.5(4) . 4_575
O6E Na1E Br6 98.1(3) . .
O6E Na1E Br6 98.1(3) 4_575 .
O6E Na1E O4E 121.9(3) . .
O6E Na1E O4E 176.1(3) . 4_575
O6E Na1E O4E 121.9(3) 4_575 4_575
O6E Na1E O4E 176.1(3) 4_575 .
O6E Na1E O5E 62.1(3) . .
O6E Na1E O5E 62.1(3) 4_575 4_575
O6E Na1E O5E 123.8(3) 4_575 .
O6E Na1E O5E 123.8(3) . 4_575
O6E Na1E O6E 62.0(5) . 4_575
N7 Na1E Br6 160.8(4) . .
N7 Na1E O4E 81.4(4) . .
N7 Na1E O4E 81.4(4) . 4_575
N7 Na1E O5E 94.36(18) . .
N7 Na1E O5E 94.35(18) . 4_575
N7 Na1E O6E 98.3(4) . .
N7 Na1E O6E 98.3(4) . 4_575
O4F Na1F Br5 83.1(2) . .
O4F Na1F Br5 83.1(2) 4_575 .
O4F Na1F O4F 52.9(3) 4_575 .
O5F Na1F Br5 84.22(18) . .
O5F Na1F Br5 84.22(18) 4_575 .
O5F Na1F O4F 112.7(3) 4_575 .
O5F Na1F O4F 60.05(19) 4_575 4_575
O5F Na1F O4F 60.05(19) . .
O5F Na1F O4F 112.7(3) . 4_575
O5F Na1F O5F 167.1(4) . 4_575
O6F Na1F Br5 95.6(3) 4_575 .
O6F Na1F Br5 95.6(3) . .
O6F Na1F O4F 121.8(3) . .
O6F Na1F O4F 174.7(3) . 4_575
O6F Na1F O4F 174.7(3) 4_575 .
O6F Na1F O4F 121.8(3) 4_575 4_575
O6F Na1F O5F 125.0(3) 4_575 .
O6F Na1F O5F 62.0(3) . .
O6F Na1F O5F 125.0(3) . 4_575
O6F Na1F O5F 62.0(3) 4_575 4_575
O6F Na1F O6F 63.3(5) . 4_575
N8 Na1F Br5 163.2(5) . .
N8 Na1F O4F 81.8(4) . .
N8 Na1F O4F 81.8(4) . 4_575
N8 Na1F O5F 94.70(18) . .
N8 Na1F O5F 94.70(18) . 4_575
N8 Na1F O6F 98.7(5) . .
N8 Na1F O6F 98.7(5) . 4_575
C7E O3E U1E 128.8(6) . .
C7F O3F U1F 133.2(6) . .
C10E O4E Na1E 118.3(5) . .
C10E O4E C11E 117.2(6) . .
C11E O4E Na1E 117.4(5) . .
C10F O4F Na1F 118.7(5) . .
C10F O4F C11F 117.1(7) . .
C11F O4F Na1F 116.5(5) . .
C12E O5E Na1E 106.8(5) . .
C12E O5E C13E 111.3(8) . .
C13E O5E Na1E 105.3(6) . .
C12F O5F Na1F 108.0(5) . .
C13F O5F Na1F 103.8(7) . .
C13F O5F C12F 111.7(8) . .
C14E O6E Na1E 123.4(7) . .
C14E O6E C15E 120.3(12) . .
C15E O6E Na1E 115.7(11) . .
C15G O6E Na1E 113.6(14) . .
C15G O6E C14E 112.8(14) . .
C14F O6F Na1F 123.3(7) . .
C14F O6F C15H 127.2(18) . .
C15F O6F Na1F 118.0(16) . .
C15F O6F C14F 112.9(15) . .
C15H O6F Na1F 107.9(17) . .
C1E N1E U1E 124.8(6) . .
C1E N1E C8E 118.8(7) . .
C8E N1E U1E 116.2(5) . .
C1F N1F U1F 125.4(6) . .
C1F N1F C8F 117.1(7) . .
C8F N1F U1F 117.1(5) . .
C39 N7 Na1E 148.7(18) . .
C41 N8 Na1F 145.5(17) . .
N1E C1E C2E 125.9(8) . .
N1F C1F C2F 125.6(8) . .
C3E C2E C1E 118.4(8) . .
C3E C2E C7E 119.0(8) . 4_575
C7E C2E C1E 122.5(8) 4_575 .
C3F C2F C1F 117.9(8) . .
C3F C2F C7F 118.5(8) . .
C7F C2F C1F 123.6(8) . .
C4E C3E C2E 122.5(9) . .
C4F C3F C2F 122.8(9) . .
C3E C4E C5E 118.2(9) . .
C3F C4F C5F 117.2(9) . .
C4E C5E C6E 120.7(9) . .
C6F C5F C4F 122.1(9) . .
C7E C6E C5E 121.1(9) 4_575 .
C5F C6F C7F 120.4(9) . .
O3E C7E C2E 120.7(8) . 4_575
O3E C7E C6E 121.0(8) . 4_575
C6E C7E C2E 118.3(8) 4_575 4_575
O3F C7F C2F 120.0(8) . .
O3F C7F C6F 121.3(8) . .
C6F C7F C2F 118.8(8) . .
C8E C8E N1E 117.3(4) 4_575 .
C8E C8E C9E 119.6(5) 4_575 .
C9E C8E N1E 123.1(8) . .
C8F C8F N1F 116.9(4) 4_575 .
C9F C8F N1F 124.9(8) . .
C9F C8F C8F 118.2(5) . 4_575
C10E C9E C8E 120.0(8) . .
C10F C9F C8F 123.5(9) . .
O4E C10E C10E 114.4(4) . 4_575
C9E C10E O4E 125.2(8) . .
C9E C10E C10E 120.4(5) . 4_575
O4F C10F C9F 127.4(8) . .
O4F C10F C10F 114.2(5) . 4_575
C9F C10F C10F 118.3(5) . 4_575
O4E C11E C12E 106.8(7) . .
O4F C11F C12F 106.6(7) . .
O5E C12E C11E 107.7(8) . .
O5F C12F C11F 108.4(8) . .
O5E C13E C14E 107.8(10) . .
O5F C13F C14F 109.2(10) . .
O6E C14E C13E 108.3(10) . .
O6F C14F C13F 106.4(9) . .
C15E C15E O6E 121.3(10) 4_575 .
O6F C15F C15F 111.1(14) . 4_575
O6E C15G C15G 110.5(12) . 4_575
C15H C15H O6F 126.5(16) 4_575 .
N7 C39 C40 176(3) . .
N8 C41 C42A 168(2) . .
N8 C41 C42B 169(3) . .
O1C U1C O2C 178.6(3) . .
O1C U1C O3C 91.4(3) . .
O1C U1C O4C 88.5(3) . .
O1C U1C O13 91.6(3) . .
O1C U1C N1C 86.1(3) . .
O1C U1C N2C 91.0(3) . .
O2C U1C O3C 89.9(3) . .
O2C U1C O4C 90.7(2) . .
O2C U1C O13 89.4(3) . .
O2C U1C N1C 93.6(2) . .
O2C U1C N2C 87.6(3) . .
O3C U1C O4C 153.7(2) . .
O3C U1C O13 77.7(2) . .
O3C U1C N1C 70.6(2) . .
O3C U1C N2C 134.6(2) . .
O4C U1C O13 76.0(2) . .
O4C U1C N1C 135.6(2) . .
O4C U1C N2C 71.7(2) . .
O13 U1C N1C 148.1(2) . .
O13 U1C N2C 147.5(2) . .
N2C U1C N1C 64.4(2) . .
O5C Na1C O8C 169.1(3) . .
O6C Na1C O5C 60.1(2) . .
O6C Na1C O8C 124.7(3) . .
O6C Na1C O9C 170.5(3) . .
O6C Na1C O10C 114.9(2) . .
O7C Na1C O5C 125.7(2) . .
O7C Na1C O6C 65.8(2) . .
O7C Na1C O8C 61.1(2) . .
O7C Na1C O9C 116.9(3) . .
O7C Na1C O10C 171.3(3) . .
O9C Na1C O5C 115.7(2) . .
O9C Na1C O8C 61.1(2) . .
O9C Na1C O10C 60.9(2) . .
O10C Na1C O5C 54.93(19) . .
O10C Na1C O8C 119.9(2) . .
N5 Na1C O5C 79.5(3) . .
N5 Na1C O6C 79.5(3) . .
N5 Na1C O7C 96.0(4) . .
N5 Na1C O8C 91.6(4) . .
N5 Na1C O9C 108.7(4) . .
N5 Na1C O10C 92.7(3) . .
N5 Na1C N6 163.8(4) . .
N6 Na1C O5C 86.4(3) . .
N6 Na1C O6C 86.7(3) . .
N6 Na1C O7C 85.9(3) . .
N6 Na1C O8C 103.2(3) . .
N6 Na1C O9C 84.5(3) . .
N6 Na1C O10C 85.5(3) . .
C7C O3C U1C 131.4(6) . .
C14C O4C U1C 128.7(5) . .
C19C O5C Na1C 114.0(5) . .
C19C O5C C21C 117.7(7) . .
C21C O5C Na1C 114.4(5) . .
C22C O6C Na1C 116.9(5) . .
C22C O6C C23C 111.7(7) . .
C23C O6C Na1C 111.8(5) . .
C24C O7C Na1C 112.5(6) . .
C25C O7C Na1C 123.1(6) . .
C25C O7C C24C 110.9(8) . .
C26C O8C Na1C 106.5(7) . .
C26C O8C C27C 114.2(9) . .
C27C O8C Na1C 112.4(6) . .
C28C O9C Na1C 109.7(6) . .
C29C O9C Na1C 107.9(6) . .
C29C O9C C28C 113.0(8) . .
C18C O10C Na1C 118.7(5) . .
C18C O10C C30C 116.3(7) . .
C30C O10C Na1C 117.8(5) . .
C1C N1C U1C 125.7(6) . .
C1C N1C C15C 118.3(8) . .
C15C N1C U1C 115.7(5) . .
C8C N2C U1C 127.1(6) . .
C8C N2C C16C 117.7(8) . .
C16C N2C U1C 115.0(5) . .
C35 N5 Na1C 152.7(11) . .
C37 N6 Na1C 161.8(10) . .
N1C C1C C2C 125.6(9) . .
C3C C2C C1C 117.9(8) . .
C3C C2C C7C 118.8(8) . .
C7C C2C C1C 122.9(8) . .
C4C C3C C2C 121.9(9) . .
C5C C4C C3C 119.8(10) . .
C4C C5C C6C 121.3(10) . .
C5C C6C C7C 120.1(10) . .
O3C C7C C2C 121.2(8) . .
O3C C7C C6C 120.8(9) . .
C6C C7C C2C 118.0(9) . .
N2C C8C C9C 126.8(8) . .
C10C C9C C8C 116.8(8) . .
C10C C9C C14C 120.0(9) . .
C14C C9C C8C 123.2(8) . .
C11C C10C C9C 121.3(9) . .
C10C C11C C12C 118.1(10) . .
C13C C12C C11C 122.0(10) . .
C12C C13C C14C 120.4(9) . .
O4C C14C C9C 121.9(8) . .
O4C C14C C13C 119.9(8) . .
C13C C14C C9C 118.1(8) . .
C16C C15C N1C 117.8(8) . .
C16C C15C C20C 118.9(8) . .
C20C C15C N1C 123.2(8) . .
C15C C16C N2C 116.1(8) . .
C17C C16C N2C 123.3(8) . .
C17C C16C C15C 120.6(8) . .
C18C C17C C16C 120.1(8) . .
O10C C18C C17C 125.8(8) . .
O10C C18C C19C 113.9(7) . .
C17C C18C C19C 120.3(8) . .
O5C C19C C18C 115.8(8) . .
O5C C19C C20C 125.1(8) . .
C20C C19C C18C 119.1(8) . .
C19C C20C C15C 121.1(8) . .
O5C C21C C22C 106.6(7) . .
O6C C22C C21C 108.5(8) . .
O6C C23C C24C 107.5(8) . .
O7C C24C C23C 107.4(8) . .
O7C C25C C26C 107.7(10) . .
O8C C26C C25C 108.7(10) . .
O8C C27C C28C 111.3(9) . .
O9C C28C C27C 105.5(9) . .
O9C C29C C30C 107.4(8) . .
O10C C30C C29C 107.1(7) . .
N5 C35 C36 178.6(15) . .
N6 C37 C38 179.5(13) . .
O1A U1A O2A 177.6(3) . .
O1A U1A O3A 89.7(3) . .
O1A U1A O4A 91.9(3) . .
O1A U1A O11 92.0(2) . .
O1A U1A N1A 92.1(3) . .
O1A U1A N2A 86.2(3) . .
O2A U1A O3A 90.4(2) . .
O2A U1A O4A 89.1(3) . .
O2A U1A O11 90.3(2) . .
O2A U1A N1A 85.7(3) . .
O2A U1A N2A 92.0(2) . .
O3A U1A O11 75.5(2) . .
O3A U1A N1A 71.6(2) . .
O3A U1A N2A 135.5(2) . .
O4A U1A O3A 153.7(2) . .
O4A U1A O11 78.2(2) . .
O4A U1A N1A 134.6(2) . .
O4A U1A N2A 70.8(2) . .
O11 U1A N1A 146.8(2) . .
O11 U1A N2A 148.9(2) . .
N1A U1A N2A 64.4(2) . .
O5A Na1A O6A 60.4(2) . .
O5A Na1A O7A 118.9(3) . .
O5A Na1A O10A 55.68(19) . .
O6A Na1A O7A 60.4(2) . .
O6A Na1A O10A 115.9(2) . .
O8A Na1A O5A 169.4(3) . .
O8A Na1A O6A 116.2(3) . .
O8A Na1A O7A 61.7(2) . .
O8A Na1A O9A 65.6(2) . .
O8A Na1A O10A 125.6(3) . .
O9A Na1A O5A 116.0(2) . .
O9A Na1A O6A 170.4(3) . .
O9A Na1A O7A 124.9(3) . .
O9A Na1A O10A 60.4(2) . .
O10A Na1A O7A 169.6(3) . .
N3 Na1A O5A 93.2(3) . .
N3 Na1A O6A 109.4(4) . .
N3 Na1A O7A 92.4(4) . .
N3 Na1A O8A 97.3(4) . .
N3 Na1A O9A 79.2(3) . .
N3 Na1A O10A 79.5(3) . .
N4 Na1A O5A 82.4(3) . .
N4 Na1A O6A 83.6(3) . .
N4 Na1A O7A 104.9(4) . .
N4 Na1A O8A 87.2(3) . .
N4 Na1A O9A 87.1(3) . .
N4 Na1A O10A 83.8(3) . .
N4 Na1A N3 162.2(5) . .
C7A O3A U1A 128.5(5) . .
C14A O4A U1A 129.9(5) . .
C19A O5A Na1A 116.8(5) . .
C19A O5A C21A 116.6(7) . .
C21A O5A Na1A 119.4(5) . .
C22A O6A Na1A 108.7(6) . .
C22A O6A C23A 114.7(8) . .
C23A O6A Na1A 111.2(6) . .
C24A O7A Na1A 113.8(7) . .
C25A O7A Na1A 105.5(6) . .
C25A O7A C24A 113.1(9) . .
C26A O8A Na1A 121.8(6) . .
C26A O8A C27A 112.7(8) . .
C27A O8A Na1A 113.7(6) . .
C28A O9A Na1A 112.0(5) . .
C29A O9A Na1A 116.1(5) . .
C29A O9A C28A 110.8(7) . .
C18A O10A Na1A 113.8(5) . .
C18A O10A C30A 117.0(7) . .
C30A O10A Na1A 115.4(5) . .
C1A N1A U1A 127.7(6) . .
C1A N1A C15A 117.3(7) . .
C15A N1A U1A 114.9(5) . .
C8A N2A U1A 124.6(6) . .
C8A N2A C16A 120.4(7) . .
C16A N2A U1A 115.0(5) . .
C31 N3 Na1A 147.5(11) . .
C33 N4 Na1A 164.0(12) . .
N1A C1A C2A 125.7(8) . .
C3A C2A C1A 117.0(8) . .
C7A C2A C1A 124.4(9) . .
C7A C2A C3A 118.5(9) . .
C4A C3A C2A 122.3(10) . .
C3A C4A C5A 118.0(10) . .
C6A C5A C4A 121.2(10) . .
C5A C6A C7A 120.9(9) . .
O3A C7A C2A 121.1(8) . .
O3A C7A C6A 119.8(8) . .
C6A C7A C2A 119.1(9) . .
N2A C8A C9A 126.0(8) . .
C10A C9A C8A 117.1(8) . .
C14A C9A C8A 123.9(8) . .
C14A C9A C10A 118.8(9) . .
C11A C10A C9A 121.2(9) . .
C10A C11A C12A 119.8(9) . .
C13A C12A C11A 120.6(9) . .
C12A C13A C14A 121.1(9) . .
O4A C14A C9A 120.7(8) . .
O4A C14A C13A 121.0(8) . .
C9A C14A C13A 118.2(9) . .
C16A C15A N1A 116.5(8) . .
C20A C15A N1A 123.8(8) . .
C20A C15A C16A 119.8(8) . .
C15A C16A N2A 117.5(7) . .
C15A C16A C17A 119.1(8) . .
C17A C16A N2A 123.3(8) . .
C18A C17A C16A 120.4(8) . .
O10A C18A C17A 124.5(8) . .
O10A C18A C19A 115.1(8) . .
C17A C18A C19A 120.3(8) . .
O5A C19A C18A 115.6(8) . .
O5A C19A C20A 124.8(8) . .
C20A C19A C18A 119.7(8) . .
C19A C20A C15A 120.5(8) . .
O5A C21A C22A 108.4(8) . .
O6A C22A C21A 107.2(8) . .
O6A C23A C24A 106.6(10) . .
O7A C24A C23A 111.8(10) . .
O7A C25A C26A 108.4(10) . .
O8A C26A C25A 110.2(9) . .
O8A C27A C28A 108.9(9) . .
O9A C28A C27A 108.3(8) . .
O9A C29A C30A 107.9(8) . .
O10A C30A C29A 106.3(7) . .
N3 C31 C32 179.1(16) . .
N4 C33 C34 178.8(16) . .
O1D U1D O2D 177.9(3) . .
O1D U1D O3D 91.1(2) . .
O1D U1D O4D 89.9(3) . .
O1D U1D O14 92.1(2) . .
O1D U1D N1D 87.9(3) . .
O1D U1D N2D 87.1(3) . .
O2D U1D O3D 89.1(2) . .
O2D U1D O4D 90.9(3) . .
O2D U1D O14 90.0(2) . .
O2D U1D N1D 90.2(2) . .
O2D U1D N2D 91.3(3) . .
O3D U1D O14 75.7(2) . .
O3D U1D N1D 70.8(2) . .
O3D U1D N2D 134.4(2) . .
O4D U1D O3D 154.2(2) . .
O4D U1D O14 78.5(2) . .
O4D U1D N1D 135.0(2) . .
O4D U1D N2D 71.4(2) . .
O14 U1D N1D 146.5(2) . .
O14 U1D N2D 149.9(2) . .
N2D U1D N1D 63.6(2) . .
O2D Na1D O5D 80.8(2) 3_572 .
O2D Na1D O6D 86.8(2) 3_572 .
O2D Na1D O7D 85.5(2) 3_572 .
O2D Na1D O8D 95.2(2) 3_572 .
O2D Na1D O9D 100.9(2) 3_572 .
O2D Na1D O10D 85.3(2) 3_572 .
O5D Na1D O6D 60.1(2) . .
O5D Na1D O8D 175.2(2) . .
O6D Na1D O8D 122.6(2) . .
O7D Na1D O5D 120.6(2) . .
O7D Na1D O6D 61.6(2) . .
O7D Na1D O8D 61.4(2) . .
O9D Na1D O5D 118.8(2) . .
O9D Na1D O6D 172.1(3) . .
O9D Na1D O7D 120.5(2) . .
O9D Na1D O8D 59.1(2) . .
O9D Na1D O10D 62.5(2) . .
O10D Na1D O5D 56.70(19) . .
O10D Na1D O6D 116.8(2) . .
O10D Na1D O7D 170.7(3) . .
O10D Na1D O8D 120.6(2) . .
O16 Na1D O2D 157.4(3) . 3_572
O16 Na1D O5D 86.4(3) . .
O16 Na1D O6D 70.7(3) . .
O16 Na1D O7D 85.1(3) . .
O16 Na1D O8D 98.2(3) . .
O16 Na1D O9D 101.6(3) . .
O16 Na1D O10D 103.1(3) . .
U1D O2D Na1D 173.2(3) . 3_572
C7D O3D U1D 132.8(5) . .
C14D O4D U1D 132.3(6) . .
C19D O5D Na1D 117.9(5) . .
C19D O5D C21D 116.5(7) . .
C21D O5D Na1D 118.2(5) . .
C22D O6D Na1D 108.0(5) . .
C22D O6D C23D 113.7(7) . .
C23D O6D Na1D 113.0(5) . .
C24D O7D Na1D 107.8(5) . .
C25D O7D Na1D 116.3(6) . .
C25D O7D C24D 113.4(7) . .
C26D O8D Na1D 110.8(5) . .
C26D O8D C27D 113.4(7) . .
C27D O8D Na1D 108.1(5) . .
C28D O9D Na1D 124.7(5) . .
C28D O9D C29D 114.1(7) . .
C29D O9D Na1D 104.0(5) . .
C18D O10D Na1D 121.3(5) . .
C18D O10D C30D 117.1(7) . .
C30D O10D Na1D 116.1(5) . .
C1D N1D U1D 125.6(6) . .
C1D N1D C15D 118.2(7) . .
C15D N1D U1D 116.0(5) . .
C8D N2D U1D 123.0(6) . .
C8D N2D C16D 117.7(7) . .
C16D N2D U1D 118.0(5) . .
N1D C1D C2D 127.4(8) . .
C3D C2D C1D 117.8(8) . .
C3D C2D C7D 118.5(8) . .
C7D C2D C1D 123.6(8) . .
C4D C3D C2D 121.6(9) . .
C3D C4D C5D 119.5(9) . .
C6D C5D C4D 120.8(9) . .
C5D C6D C7D 120.6(8) . .
O3D C7D C2D 120.1(8) . .
O3D C7D C6D 120.9(8) . .
C6D C7D C2D 119.0(8) . .
N2D C8D C9D 127.3(8) . .
C8D C9D C10D 117.3(9) . .
C8D C9D C14D 124.2(8) . .
C10D C9D C14D 118.4(9) . .
C11D C10D C9D 122.1(10) . .
C10D C11D C12D 117.8(9) . .
C13D C12D C11D 122.6(9) . .
C12D C13D C14D 120.7(10) . .
O4D C14D C9D 120.4(8) . .
O4D C14D C13D 121.3(9) . .
C13D C14D C9D 118.3(9) . .
C16D C15D N1D 116.2(8) . .
C16D C15D C20D 119.7(8) . .
C20D C15D N1D 124.0(8) . .
N2D C16D C17D 122.7(8) . .
C15D C16D N2D 117.9(8) . .
C15D C16D C17D 119.4(8) . .
C18D C17D C16D 120.4(9) . .
O10D C18D C19D 116.3(8) . .
C17D C18D O10D 124.0(8) . .
C17D C18D C19D 119.7(8) . .
O5D C19D C18D 113.9(8) . .
C20D C19D O5D 125.7(8) . .
C20D C19D C18D 120.3(8) . .
C19D C20D C15D 120.3(9) . .
O5D C21D C22D 108.3(7) . .
O6D C22D C21D 108.4(8) . .
O6D C23D C24D 111.1(8) . .
O7D C24D C23D 106.4(8) . .
O7D C25D C26D 106.8(8) . .
O8D C26D C25D 107.5(7) . .
O8D C27D C28D 106.5(7) . .
O9D C28D C27D 108.0(8) . .
O9D C29D C30D 106.3(8) . .
O10D C30D C29D 108.5(8) . .
O1B U1B O2B 177.8(3) . .
O1B U1B O3B 90.8(3) . .
O1B U1B O4B 89.2(3) . .
O1B U1B O12 93.3(3) . .
O1B U1B N1B 87.3(3) . .
O1B U1B N2B 89.2(3) . .
O2B U1B O3B 90.7(2) . .
O2B U1B O4B 90.1(2) . .
O2B U1B O12 88.6(2) . .
O2B U1B N1B 91.6(2) . .
O2B U1B N2B 88.6(2) . .
O3B U1B O4B 156.1(2) . .
O3B U1B O12 80.4(2) . .
O3B U1B N1B 71.0(2) . .
O3B U1B N2B 134.9(2) . .
O4B U1B O12 75.7(2) . .
O4B U1B N1B 132.9(2) . .
O4B U1B N2B 69.0(2) . .
O12 U1B N1B 151.4(2) . .
O12 U1B N2B 144.6(2) . .
N2B U1B N1B 63.9(2) . .
O2B Na1B O5B 86.0(2) 3_673 .
O2B Na1B O6B 81.1(2) 3_673 .
O2B Na1B O7B 120.5(3) 3_673 .
O2B Na1B O8B 98.5(2) 3_673 .
O2B Na1B O9B 83.8(2) 3_673 .
O2B Na1B O10B 83.4(2) 3_673 .
O5B Na1B O6B 63.8(2) . .
O5B Na1B O7B 110.9(2) . .
O5B Na1B O8B 172.5(3) . .
O5B Na1B O10B 58.3(2) . .
O6B Na1B O7B 60.5(2) . .
O8B Na1B O6B 110.8(2) . .
O8B Na1B O7B 61.7(2) . .
O9B Na1B O5B 121.0(2) . .
O9B Na1B O6B 163.8(2) . .
O9B Na1B O7B 124.1(2) . .
O9B Na1B O8B 65.7(2) . .
O9B Na1B O10B 62.8(2) . .
O10B Na1B O6B 120.7(2) . .
O10B Na1B O7B 154.4(3) . .
O10B Na1B O8B 128.0(2) . .
O15 Na1B O2B 161.2(3) . 3_673
O15 Na1B O5B 86.9(3) . .
O15 Na1B O6B 111.2(3) . .
O15 Na1B O7B 78.3(3) . .
O15 Na1B O8B 90.5(3) . .
O15 Na1B O9B 84.9(3) . .
O15 Na1B O10B 78.0(3) . .
U1B O2B Na1B 174.4(3) . 3_673
C7B O3B U1B 134.9(5) . .
C14B O4B U1B 132.5(5) . .
C19B O5B Na1B 117.4(5) . .
C19B O5B C21B 116.7(7) . .
C21B O5B Na1B 119.8(5) . .
C22B O6B Na1B 108.8(5) . .
C23B O6B Na1B 109.6(6) . .
C23B O6B C22B 114.5(7) . .
C24B O7B Na1B 119.5(6) . .
C24B O7B C25B 113.2(8) . .
C25B O7B Na1B 117.4(7) . .
C26B O8B Na1B 110.2(6) . .
C27B O8B Na1B 111.1(5) . .
C27B O8B C26B 111.1(8) . .
C28B O9B Na1B 107.2(6) . .
C29B O9B Na1B 111.5(5) . .
C29B O9B C28B 113.0(7) . .
C18B O10B Na1B 116.1(5) . .
C18B O10B C30B 118.2(7) . .
C30B O10B Na1B 117.1(5) . .
C1B N1B U1B 125.7(6) . .
C1B N1B C15B 119.5(7) . .
C15B N1B U1B 114.8(5) . .
C8B N2B U1B 128.0(6) . .
C8B N2B C16B 117.2(7) . .
C16B N2B U1B 114.5(5) . .
N1B C1B C2B 126.5(9) . .
C3B C2B C1B 118.0(8) . .
C3B C2B C7B 119.3(8) . .
C7B C2B C1B 122.7(8) . .
C4B C3B C2B 121.5(9) . .
C3B C4B C5B 119.1(9) . .
C4B C5B C6B 121.1(9) . .
C5B C6B C7B 120.5(9) . .
O3B C7B C2B 121.4(8) . .
O3B C7B C6B 120.3(8) . .
C6B C7B C2B 118.3(8) . .
N2B C8B C9B 126.3(8) . .
C10B C9B C8B 119.1(8) . .
C10B C9B C14B 118.7(8) . .
C14B C9B C8B 122.1(8) . .
C11B C10B C9B 122.0(9) . .
C10B C11B C12B 118.1(9) . .
C13B C12B C11B 122.0(9) . .
C12B C13B C14B 120.0(9) . .
O4B C14B C9B 121.3(8) . .
O4B C14B C13B 119.5(8) . .
C13B C14B C9B 119.2(8) . .
C16B C15B N1B 117.2(7) . .
C16B C15B C20B 118.8(8) . .
C20B C15B N1B 123.9(8) . .
C15B C16B N2B 117.5(7) . .
C17B C16B N2B 121.7(8) . .
C17B C16B C15B 120.8(8) . .
C16B C17B C18B 119.4(8) . .
O10B C18B C17B 125.0(8) . .
O10B C18B C19B 114.5(8) . .
C17B C18B C19B 120.5(8) . .
O5B C19B C18B 115.3(8) . .
O5B C19B C20B 125.1(8) . .
C20B C19B C18B 119.6(8) . .
C19B C20B C15B 120.7(8) . .
O5B C21B C22B 107.4(7) . .
O6B C22B C21B 113.4(8) . .
O6B C23B C24B 108.3(8) . .
O7B C24B C23B 107.7(8) . .
O7B C25B C26B 108.1(9) . .
O8B C26B C25B 107.8(10) . .
O8B C27B C28B 107.4(8) . .
O9B C28B C27B 106.2(8) . .
O9B C29B C30B 107.3(7) . .
O10B C30B C29B 105.7(7) . .
N11A C47 C48 163.0(19) . .
N11B C47 C48 160(2) . .
N10 C45 C46 178(2) . .
N9 C43 C44 179.3(17) . .
N12 C49 C50 178(2) . .

loop_
_geom_bond_atom_site_label_1
_geom_bond_atom_site_label_2
_geom_bond_distance
_geom_bond_site_symmetry_2
U1E Br5 2.9398(13) .
U1E O1E 1.790(9) .
U1E O2E 1.779(8) .
U1E O3E 2.249(6) .
U1E O3E 2.249(6) 4_575
U1E N1E 2.583(7) 4_575
U1E N1E 2.584(7) .
U1F Br6 2.9371(13) 1_554
U1F O1F 1.767(8) .
U1F O2F 1.768(8) .
U1F O3F 2.229(6) .
U1F O3F 2.229(6) 4_575
U1F N1F 2.585(7) .
U1F N1F 2.585(7) 4_575
Br5 Na1F 2.850(6) .
Br6 U1F 2.9370(13) 1_556
Br6 Na1E 2.863(6) .
Na1E O4E 2.787(8) 4_575
Na1E O4E 2.787(8) .
Na1E O5E 2.780(7) .
Na1E O5E 2.780(7) 4_575
Na1E O6E 2.515(11) .
Na1E O6E 2.515(10) 4_575
Na1E N7 2.411(16) .
Na1F O4F 2.836(8) .
Na1F O4F 2.836(8) 4_575
Na1F O5F 2.772(8) .
Na1F O5F 2.772(8) 4_575
Na1F O6F 2.525(10) .
Na1F O6F 2.525(10) 4_575
Na1F N8 2.402(17) .
O3E C7E 1.311(10) .
O3F C7F 1.327(10) .
O4E C10E 1.383(10) .
O4E C11E 1.435(10) .
O4F C10F 1.360(10) .
O4F C11F 1.440(10) .
O5E C12E 1.424(11) .
O5E C13E 1.437(11) .
O5F C12F 1.421(12) .
O5F C13F 1.419(11) .
O6E C14E 1.422(16) .
O6E C15E 1.46(2) .
O6E C15G 1.29(3) .
O6F C14F 1.413(16) .
O6F C15F 1.26(3) .
O6F C15H 1.48(4) .
N1E C1E 1.275(11) .
N1E C8E 1.424(11) .
N1F C1F 1.299(11) .
N1F C8F 1.420(11) .
N7 C39 1.11(2) .
N8 C41 1.12(2) .
C1E C2E 1.457(12) .
C1F C2F 1.448(12) .
C2E C3E 1.397(12) .
C2E C7E 1.414(12) 4_575
C2F C3F 1.398(12) .
C2F C7F 1.406(12) .
C3E C4E 1.383(13) .
C3F C4F 1.370(13) .
C4E C5E 1.388(13) .
C4F C5F 1.389(13) .
C5E C6E 1.401(13) .
C5F C6F 1.368(13) .
C6E C7E 1.397(12) 4_575
C6F C7F 1.394(12) .
C7E C2E 1.414(12) 4_575
C7E C6E 1.396(12) 4_575
C8E C8E 1.385(17) 4_575
C8E C9E 1.409(12) .
C8F C8F 1.414(16) 4_575
C8F C9F 1.376(12) .
C9E C10E 1.361(12) .
C9F C10F 1.370(12) .
C10E C10E 1.398(17) 4_575
C10F C10F 1.413(18) 4_575
C11E C12E 1.488(12) .
C11F C12F 1.502(12) .
C13E C14E 1.494(17) .
C13F C14F 1.485(17) .
C15E C15E 1.08(5) 4_575
C15F C15F 1.75(5) 4_575
C15G C15G 1.69(5) 4_575
C15H C15H 0.88(7) 4_575
C39 C40 1.58(3) .
C41 C42A 1.68(4) .
C41 C42B 1.450(10) .
U1C O1C 1.777(6) .
U1C O2C 1.792(6) .
U1C O3C 2.242(6) .
U1C O4C 2.313(6) .
U1C O13 2.426(7) .
U1C N1C 2.532(7) .
U1C N2C 2.528(7) .
Na1C O5C 2.829(7) .
Na1C O6C 2.595(7) .
Na1C O7C 2.547(8) .
Na1C O8C 2.864(9) .
Na1C O9C 2.699(8) .
Na1C O10C 2.703(7) .
Na1C N5 2.402(12) .
Na1C N6 2.419(11) .
O3C C7C 1.336(11) .
O4C C14C 1.341(10) .
O5C C19C 1.358(10) .
O5C C21C 1.426(10) .
O6C C22C 1.399(11) .
O6C C23C 1.427(11) .
O7C C24C 1.442(11) .
O7C C25C 1.403(12) .
O8C C26C 1.403(12) .
O8C C27C 1.427(12) .
O9C C28C 1.433(12) .
O9C C29C 1.396(12) .
O10C C18C 1.363(10) .
O10C C30C 1.440(10) .
N1C C1C 1.289(11) .
N1C C15C 1.429(11) .
N2C C8C 1.289(11) .
N2C C16C 1.422(11) .
N5 C35 1.146(16) .
N6 C37 1.141(13) .
C1C C2C 1.456(12) .
C2C C3C 1.399(12) .
C2C C7C 1.414(13) .
C3C C4C 1.355(13) .
C4C C5C 1.351(15) .
C5C C6C 1.392(15) .
C6C C7C 1.402(13) .
C8C C9C 1.455(12) .
C9C C10C 1.395(12) .
C9C C14C 1.408(12) .
C10C C11C 1.375(13) .
C11C C12C 1.398(14) .
C12C C13C 1.361(13) .
C13C C14C 1.407(12) .
C15C C16C 1.395(12) .
C15C C20C 1.397(11) .
C16C C17C 1.392(12) .
C17C C18C 1.378(12) .
C18C C19C 1.410(12) .
C19C C20C 1.386(12) .
C21C C22C 1.486(12) .
C23C C24C 1.492(14) .
C25C C26C 1.494(15) .
C27C C28C 1.516(16) .
C29C C30C 1.497(12) .
C35 C36 1.533(18) .
C37 C38 1.446(15) .
U1A O1A 1.763(6) .
U1A O2A 1.774(6) .
U1A O3A 2.322(6) .
U1A O4A 2.255(6) .
U1A O11 2.450(6) .
U1A N1A 2.511(7) .
U1A N2A 2.549(7) .
Na1A O5A 2.692(7) .
Na1A O6A 2.738(9) .
Na1A O7A 2.862(9) .
Na1A O8A 2.539(8) .
Na1A O9A 2.615(8) .
Na1A O10A 2.808(8) .
Na1A N3 2.452(12) .
Na1A N4 2.410(11) .
O3A C7A 1.345(10) .
O4A C14A 1.323(11) .
O5A C19A 1.372(10) .
O5A C21A 1.424(11) .
O6A C22A 1.412(13) .
O6A C23A 1.423(12) .
O7A C24A 1.422(14) .
O7A C25A 1.404(12) .
O8A C26A 1.389(12) .
O8A C27A 1.435(12) .
O9A C28A 1.424(10) .
O9A C29A 1.417(11) .
O10A C18A 1.359(10) .
O10A C30A 1.434(10) .
N1A C1A 1.299(11) .
N1A C15A 1.421(10) .
N2A C8A 1.285(11) .
N2A C16A 1.413(10) .
N3 C31 1.124(16) .
N4 C33 1.120(15) .
C1A C2A 1.444(12) .
C2A C3A 1.407(13) .
C2A C7A 1.399(12) .
C3A C4A 1.367(13) .
C4A C5A 1.396(14) .
C5A C6A 1.371(13) .
C6A C7A 1.389(12) .
C8A C9A 1.445(12) .
C9A C10A 1.431(12) .
C9A C14A 1.409(12) .
C10A C11A 1.345(13) .
C11A C12A 1.403(14) .
C12A C13A 1.365(13) .
C13A C14A 1.411(13) .
C15A C16A 1.404(12) .
C15A C20A 1.398(12) .
C16A C17A 1.407(11) .
C17A C18A 1.382(12) .
C18A C19A 1.401(12) .
C19A C20A 1.386(11) .
C21A C22A 1.487(13) .
C23A C24A 1.505(17) .
C25A C26A 1.483(15) .
C27A C28A 1.483(13) .
C29A C30A 1.498(11) .
C31 C32 1.494(18) .
C33 C34 1.458(18) .
U1D O1D 1.771(6) .
U1D O2D 1.789(6) .
U1D O3D 2.263(6) .
U1D O4D 2.254(6) .
U1D O14 2.467(6) .
U1D N1D 2.572(7) .
U1D N2D 2.515(7) .
Na1D O2D 2.403(7) 3_572
Na1D O5D 2.773(7) .
Na1D O6D 2.794(8) .
Na1D O7D 2.655(8) .
Na1D O8D 2.807(7) .
Na1D O9D 2.618(8) .
Na1D O10D 2.639(7) .
Na1D O16 2.295(8) .
O2D Na1D 2.403(7) 3_572
O3D C7D 1.344(10) .
O4D C14D 1.323(11) .
O5D C19D 1.371(10) .
O5D C21D 1.436(10) .
O6D C22D 1.423(11) .
O6D C23D 1.432(10) .
O7D C24D 1.417(11) .
O7D C25D 1.416(11) .
O8D C26D 1.422(10) .
O8D C27D 1.433(10) .
O9D C28D 1.422(10) .
O9D C29D 1.432(11) .
O10D C18D 1.375(10) .
O10D C30D 1.429(11) .
N1D C1D 1.283(11) .
N1D C15D 1.430(11) .
N2D C8D 1.319(11) .
N2D C16D 1.401(11) .
C1D C2D 1.459(12) .
C2D C3D 1.404(12) .
C2D C7D 1.413(11) .
C3D C4D 1.370(13) .
C4D C5D 1.381(13) .
C5D C6D 1.375(12) .
C6D C7D 1.400(12) .
C8D C9D 1.411(12) .
C9D C10D 1.417(12) .
C9D C14D 1.424(12) .
C10D C11D 1.376(14) .
C11D C12D 1.383(13) .
C12D C13D 1.367(13) .
C13D C14D 1.401(13) .
C15D C16D 1.393(12) .
C15D C20D 1.403(12) .
C16D C17D 1.407(12) .
C17D C18D 1.373(12) .
C18D C19D 1.407(12) .
C19D C20D 1.368(12) .
C21D C22D 1.487(12) .
C23D C24D 1.502(13) .
C25D C26D 1.495(13) .
C27D C28D 1.499(12) .
C29D C30D 1.476(12) .
U1B O1B 1.772(6) .
U1B O2B 1.784(6) .
U1B O3B 2.223(6) .
U1B O4B 2.289(6) .
U1B O12 2.433(6) .
U1B N1B 2.553(7) .
U1B N2B 2.544(7) .
Na1B O2B 2.464(7) 3_673
Na1B O5B 2.606(7) .
Na1B O6B 2.700(7) .
Na1B O7B 2.704(8) .
Na1B O8B 2.657(7) .
Na1B O9B 2.546(7) .
Na1B O10B 2.632(7) .
Na1B O15 2.350(8) .
O2B Na1B 2.464(7) 3_673
O3B C7B 1.324(10) .
O4B C14B 1.341(10) .
O5B C19B 1.364(10) .
O5B C21B 1.417(10) .
O6B C22B 1.428(11) .
O6B C23B 1.426(11) .
O7B C24B 1.427(12) .
O7B C25B 1.441(12) .
O8B C26B 1.449(13) .
O8B C27B 1.433(12) .
O9B C28B 1.428(11) .
O9B C29B 1.415(11) .
O10B C18B 1.367(10) .
O10B C30B 1.443(10) .
N1B C1B 1.294(11) .
N1B C15B 1.416(10) .
N2B C8B 1.284(10) .
N2B C16B 1.426(11) .
C1B C2B 1.450(12) .
C2B C3B 1.407(12) .
C2B C7B 1.433(12) .
C3B C4B 1.384(12) .
C4B C5B 1.394(13) .
C5B C6B 1.395(12) .
C6B C7B 1.408(12) .
C8B C9B 1.444(12) .
C9B C10B 1.397(12) .
C9B C14B 1.409(12) .
C10B C11B 1.382(13) .
C11B C12B 1.387(14) .
C12B C13B 1.371(13) .
C13B C14B 1.403(12) .
C15B C16B 1.394(11) .
C15B C20B 1.402(12) .
C16B C17B 1.387(12) .
C17B C18B 1.386(12) .
C18B C19B 1.401(12) .
C19B C20B 1.372(12) .
C21B C22B 1.492(13) .
C23B C24B 1.479(14) .
C25B C26B 1.473(15) .
C27B C28B 1.503(13) .
C29B C30B 1.495(13) .
N11A C47 1.26(2) .
N11B C47 1.06(2) .
C47 C48 1.473(18) .
N10 C45 1.19(3) .
C45 C46 1.45(3) .
N9 C43 1.094(18) .
C43 C44 1.49(2) .
N12 C49 1.20(3) .
C49 C50 1.42(3) .

loop_
_geom_torsion_atom_site_label_1
_geom_torsion_atom_site_label_2
_geom_torsion_atom_site_label_3
_geom_torsion_atom_site_label_4
_geom_torsion
_geom_torsion_site_symmetry_1
_geom_torsion_site_symmetry_4
U1E O3E C7E C2E -54.3(11) . 4_575
U1E O3E C7E C6E 125.8(8) . 4_575
U1E N1E C1E C2E -8.0(13) . .
U1E N1E C8E C8E -24.9(6) . 4_575
U1E N1E C8E C9E 155.6(7) . .
U1F O3F C7F C2F 50.5(11) . .
U1F O3F C7F C6F -131.2(7) . .
U1F N1F C1F C2F -12.5(12) . .
U1F N1F C8F C8F -23.4(6) . 4_575
U1F N1F C8F C9F 156.5(7) . .
Na1E O4E C10E C9E 146.3(8) . .
Na1E O4E C10E C10E -35.8(5) . 4_575
Na1E O4E C11E C12E 31.3(9) . .
Na1E O5E C12E C11E 68.6(7) . .
Na1E O5E C13E C14E -59.9(10) . .
Na1E O6E C14E C13E -27.9(13) . .
Na1E O6E C15E C15E 16.1(13) . 4_575
Na1E O6E C15G C15G 40.3(11) . 4_575
Na1F O4F C10F C9F 146.3(8) . .
Na1F O4F C10F C10F -36.5(6) . 4_575
Na1F O4F C11F C12F 31.9(9) . .
Na1F O5F C12F C11F 68.2(8) . .
Na1F O5F C13F C14F -62.2(10) . .
Na1F O6F C14F C13F -28.8(12) . .
Na1F O6F C15F C15F 32.5(14) . 4_575
Na1F O6F C15H C15H 22.3(17) . 4_575
Na1F N8 C41 C42A 0.00(9) . .
Na1F N8 C41 C42B 180.00(9) . .
O4E C11E C12E O5E -67.5(9) . .
O4F C11F C12F O5F -67.4(9) . .
O5E C13E C14E O6E 59.9(12) . .
O5F C13F C14F O6F 62.6(12) . .
N1E C1E C2E C3E 164.7(9) . .
N1E C1E C2E C7E -19.9(15) . 4_575
N1E C8E C9E C10E 179.6(8) . .
N1F C1F C2F C3F 168.0(9) . .
N1F C1F C2F C7F -14.1(14) . .
N1F C8F C9F C10F 179.4(8) . .
C1E N1E C8E C8E 150.0(6) . 4_575
C1E N1E C8E C9E -29.5(13) . .
C1E C2E C3E C4E -178.7(9) . .
C1F N1F C8F C8F 150.0(6) . 4_575
C1F N1F C8F C9F -30.1(13) . .
C1F C2F C3F C4F -179.8(8) . .
C1F C2F C7F O3F 0.6(13) . .
C1F C2F C7F C6F -177.7(8) . .
C2E C3E C4E C5E -4.6(15) . .
C2F C3F C4F C5F -2.4(14) . .
C3E C4E C5E C6E 1.6(15) . .
C3F C2F C7F O3F 178.5(8) . .
C3F C2F C7F C6F 0.1(13) . .
C3F C4F C5F C6F 0.2(14) . .
C4E C5E C6E C7E 0.0(15) . 4_575
C4F C5F C6F C7F 2.1(14) . .
C5F C6F C7F O3F 179.4(8) . .
C5F C6F C7F C2F -2.3(13) . .
C7E C2E C3E C4E 5.8(15) 4_575 .
C7F C2F C3F C4F 2.3(14) . .
C8E N1E C1E C2E 177.6(8) . .
C8E C8E C9E C10E 0.2(11) 4_575 .
C8E C9E C10E O4E 177.7(8) . .
C8E C9E C10E C10E -0.2(11) . 4_575
C8F N1F C1F C2F 174.7(8) . .
C8F C8F C9F C10F -0.7(11) 4_575 .
C8F C9F C10F O4F 177.8(9) . .
C8F C9F C10F C10F 0.7(11) . 4_575
C10E O4E C11E C12E -178.5(8) . .
C10F O4F C11F C12F -178.9(8) . .
C11E O4E C10E C9E -3.7(13) . .
C11E O4E C10E C10E 174.3(5) . 4_575
C11F O4F C10F C9F -2.1(13) . .
C11F O4F C10F C10F 175.1(5) . 4_575
C12E O5E C13E C14E -175.2(9) . .
C12F O5F C13F C14F -178.3(9) . .
C13E O5E C12E C11E -177.0(8) . .
C13F O5F C12F C11F -178.3(8) . .
C14E O6E C15E C15E -172.1(8) . 4_575
C14E O6E C15G C15G -173.1(7) . 4_575
C14F O6F C15F C15F -173.2(7) . 4_575
C14F O6F C15H C15H -171.9(8) . 4_575
C15E O6E C14E C13E 160.9(14) . .
C15E O6E C15G C15G -60(4) . 4_575
C15F O6F C14F C13F 178.5(18) . .
C15F O6F C15H C15H 151(11) . 4_575
C15G O6E C14E C13E -170.8(15) . .
C15G O6E C15E C15E 108(4) . 4_575
C15H O6F C14F C13F 167(2) . .
C15H O6F C15F C15F -24(9) . 4_575
U1C O3C C7C C2C 44.1(12) . .
U1C O3C C7C C6C -136.4(8) . .
U1C O4C C14C C9C -48.9(11) . .
U1C O4C C14C C13C 134.6(7) . .
U1C N1C C1C C2C -14.9(13) . .
U1C N1C C15C C16C -17.0(10) . .
U1C N1C C15C C20C 159.0(7) . .
U1C N2C C8C C9C 4.4(14) . .
U1C N2C C16C C15C 32.2(9) . .
U1C N2C C16C C17C -150.8(7) . .
Na1C O5C C19C C18C -35.9(9) . .
Na1C O5C C19C C20C 146.9(7) . .
Na1C O5C C21C C22C 37.7(9) . .
Na1C O6C C22C C21C 60.2(9) . .
Na1C O6C C23C C24C -48.7(9) . .
Na1C O7C C24C C23C -50.8(10) . .
Na1C O7C C25C C26C 39.7(13) . .
Na1C O8C C26C C25C 55.0(11) . .
Na1C O8C C27C C28C 30.0(12) . .
Na1C O9C C28C C27C 67.8(9) . .
Na1C O9C C29C C30C -67.8(8) . .
Na1C O10C C18C C17C -140.8(8) . .
Na1C O10C C18C C19C 38.5(9) . .
Na1C O10C C30C C29C -27.6(9) . .
O5C C19C C20C C15C 178.3(8) . .
O5C C21C C22C O6C -62.8(10) . .
O6C C23C C24C O7C 66.8(11) . .
O7C C25C C26C O8C -64.2(14) . .
O8C C27C C28C O9C -65.7(12) . .
O9C C29C C30C O10C 63.6(10) . .
O10C C18C C19C O5C 0.7(11) . .
O10C C18C C19C C20C 178.1(8) . .
N1C C1C C2C C3C 171.3(9) . .
N1C C1C C2C C7C -16.0(15) . .
N1C C15C C16C N2C -10.0(12) . .
N1C C15C C16C C17C 173.0(8) . .
N1C C15C C20C C19C -174.3(8) . .
N2C C8C C9C C10C -163.8(9) . .
N2C C8C C9C C14C 17.9(15) . .
N2C C16C C17C C18C -175.0(8) . .
C1C N1C C15C C16C 157.2(8) . .
C1C N1C C15C C20C -26.8(12) . .
C1C C2C C3C C4C 175.5(9) . .
C1C C2C C7C O3C 5.3(14) . .
C1C C2C C7C C6C -174.2(9) . .
C2C C3C C4C C5C -2.7(17) . .
C3C C2C C7C O3C 177.9(8) . .
C3C C2C C7C C6C -1.6(14) . .
C3C C4C C5C C6C 1.9(18) . .
C4C C5C C6C C7C -1.1(18) . .
C5C C6C C7C O3C -178.6(10) . .
C5C C6C C7C C2C 0.9(16) . .
C7C C2C C3C C4C 2.5(15) . .
C8C N2C C16C C15C -143.3(9) . .
C8C N2C C16C C17C 33.6(13) . .
C8C C9C C10C C11C 177.7(9) . .
C8C C9C C14C O4C 2.8(14) . .
C8C C9C C14C C13C 179.4(9) . .
C9C C10C C11C C12C 4.2(16) . .
C10C C9C C14C O4C -175.4(8) . .
C10C C9C C14C C13C 1.2(14) . .
C10C C11C C12C C13C -1.8(17) . .
C11C C12C C13C C14C -0.9(17) . .
C12C C13C C14C O4C 177.9(9) . .
C12C C13C C14C C9C 1.2(15) . .
C14C C9C C10C C11C -3.9(15) . .
C15C N1C C1C C2C 171.5(8) . .
C15C C16C C17C C18C 1.8(13) . .
C16C N2C C8C C9C 179.3(8) . .
C16C C15C C20C C19C 1.7(13) . .
C16C C17C C18C O10C -179.6(8) . .
C16C C17C C18C C19C 1.1(13) . .
C17C C18C C19C O5C -180.0(8) . .
C17C C18C C19C C20C -2.6(13) . .
C18C O10C C30C C29C -177.6(8) . .
C18C C19C C20C C15C 1.2(13) . .
C19C O5C C21C C22C 175.6(8) . .
C20C C15C C16C N2C 173.8(8) . .
C20C C15C C16C C17C -3.2(13) . .
C21C O5C C19C C18C -174.0(8) . .
C21C O5C C19C C20C 8.8(12) . .
C22C O6C C23C C24C 178.1(8) . .
C23C O6C C22C C21C -169.2(8) . .
C24C O7C C25C C26C 177.3(9) . .
C25C O7C C24C C23C 167.0(9) . .
C26C O8C C27C C28C -91.4(12) . .
C27C O8C C26C C25C 179.6(10) . .
C28C O9C C29C C30C 170.7(8) . .
C29C O9C C28C C27C -171.7(8) . .
C30C O10C C18C C17C 8.9(13) . .
C30C O10C C18C C19C -171.8(8) . .
U1A O3A C7A C2A 48.6(12) . .
U1A O3A C7A C6A -132.4(8) . .
U1A O4A C14A C9A -47.4(11) . .
U1A O4A C14A C13A 136.2(7) . .
U1A N1A C1A C2A -3.3(13) . .
U1A N1A C15A C16A -31.9(9) . .
U1A N1A C15A C20A 148.8(7) . .
U1A N2A C8A C9A 12.3(13) . .
U1A N2A C16A C15A 20.0(9) . .
U1A N2A C16A C17A -157.3(6) . .
Na1A O5A C19A C18A -38.9(10) . .
Na1A O5A C19A C20A 141.2(8) . .
Na1A O5A C21A C22A 28.1(11) . .
Na1A O6A C22A C21A 64.5(9) . .
Na1A O6A C23A C24A -64.5(9) . .
Na1A O7A C24A C23A -30.5(12) . .
Na1A O7A C25A C26A -55.0(10) . .
Na1A O8A C26A C25A -37.4(13) . .
Na1A O8A C27A C28A 48.3(10) . .
Na1A O9A C28A C27A 47.0(9) . .
Na1A O9A C29A C30A -60.3(9) . .
Na1A O10A C18A C17A -147.3(7) . .
Na1A O10A C18A C19A 35.7(9) . .
Na1A O10A C30A C29A -38.0(9) . .
O5A C19A C20A C15A -179.2(8) . .
O5A C21A C22A O6A -61.7(11) . .
O6A C23A C24A O7A 63.7(12) . .
O7A C25A C26A O8A 64.1(13) . .
O8A C27A C28A O9A -63.9(11) . .
O9A C29A C30A O10A 62.9(10) . .
O10A C18A C19A O5A 0.2(11) . .
O10A C18A C19A C20A -179.9(8) . .
N1A C1A C2A C3A 161.7(9) . .
N1A C1A C2A C7A -19.8(15) . .
N1A C15A C16A N2A 7.5(11) . .
N1A C15A C16A C17A -175.1(7) . .
N1A C15A C20A C19A 174.8(8) . .
N2A C8A C9A C10A -167.7(9) . .
N2A C8A C9A C14A 17.5(14) . .
N2A C16A C17A C18A 176.8(8) . .
C1A N1A C15A C16A 145.0(8) . .
C1A N1A C15A C20A -34.3(12) . .
C1A C2A C3A C4A -178.3(10) . .
C1A C2A C7A O3A -1.5(15) . .
C1A C2A C7A C6A 179.4(9) . .
C2A C3A C4A C5A -2.5(17) . .
C3A C2A C7A O3A 176.9(8) . .
C3A C2A C7A C6A -2.2(14) . .
C3A C4A C5A C6A 0.8(18) . .
C4A C5A C6A C7A 0.2(17) . .
C5A C6A C7A O3A -178.5(10) . .
C5A C6A C7A C2A 0.6(15) . .
C7A C2A C3A C4A 3.2(16) . .
C8A N2A C16A C15A -158.7(8) . .
C8A N2A C16A C17A 24.0(13) . .
C8A C9A C10A C11A -177.5(8) . .
C8A C9A C14A O4A -3.4(14) . .
C8A C9A C14A C13A 173.0(8) . .
C9A C10A C11A C12A 4.1(14) . .
C10A C9A C14A O4A -178.2(8) . .
C10A C9A C14A C13A -1.8(13) . .
C10A C11A C12A C13A -1.8(15) . .
C11A C12A C13A C14A -2.4(15) . .
C12A C13A C14A O4A -179.4(9) . .
C12A C13A C14A C9A 4.1(14) . .
C14A C9A C10A C11A -2.3(14) . .
C15A N1A C1A C2A -179.7(8) . .
C15A C16A C17A C18A -0.5(12) . .
C16A N2A C8A C9A -169.1(8) . .
C16A C15A C20A C19A -4.5(13) . .
C16A C17A C18A O10A 179.9(8) . .
C16A C17A C18A C19A -3.1(13) . .
C17A C18A C19A O5A -177.0(8) . .
C17A C18A C19A C20A 2.9(13) . .
C18A O10A C30A C29A -176.0(7) . .
C18A C19A C20A C15A 0.9(13) . .
C19A O5A C21A C22A 177.3(9) . .
C20A C15A C16A N2A -173.1(8) . .
C20A C15A C16A C17A 4.3(12) . .
C21A O5A C19A C18A 171.0(8) . .
C21A O5A C19A C20A -8.9(13) . .
C22A O6A C23A C24A 171.7(9) . .
C23A O6A C22A C21A -170.3(8) . .
C24A O7A C25A C26A 180.0(10) . .
C25A O7A C24A C23A 89.8(12) . .
C26A O8A C27A C28A -167.9(9) . .
C27A O8A C26A C25A -177.9(9) . .
C28A O9A C29A C30A 170.5(8) . .
C29A O9A C28A C27A 178.3(8) . .
C30A O10A C18A C17A -8.6(12) . .
C30A O10A C18A C19A 174.3(8) . .
U1D O3D C7D C2D 46.4(11) . .
U1D O3D C7D C6D -135.1(7) . .
U1D O4D C14D C9D -40.1(12) . .
U1D O4D C14D C13D 139.0(8) . .
U1D N1D C1D C2D -8.0(13) . .
U1D N1D C15D C16D -21.7(10) . .
U1D N1D C15D C20D 161.9(7) . .
U1D N2D C8D C9D 20.6(13) . .
U1D N2D C16D C15D 23.2(10) . .
U1D N2D C16D C17D -155.7(7) . .
Na1D O5D C19D C18D -28.6(9) . .
Na1D O5D C19D C20D 153.6(7) . .
Na1D O5D C21D C22D 29.6(9) . .
Na1D O6D C22D C21D 65.3(8) . .
Na1D O6D C23D C24D 23.6(10) . .
Na1D O7D C24D C23D 69.7(7) . .
Na1D O7D C25D C26D -52.6(9) . .
Na1D O8D C26D C25D -50.5(8) . .
Na1D O8D C27D C28D 62.7(8) . .
Na1D O9D C28D C27D 23.1(10) . .
Na1D O9D C29D C30D -71.5(7) . .
Na1D O10D C18D C17D -147.8(7) . .
Na1D O10D C18D C19D 30.8(10) . .
Na1D O10D C30D C29D -20.7(9) . .
O5D C19D C20D C15D 179.3(8) . .
O5D C21D C22D O6D -64.0(10) . .
O6D C23D C24D O7D -62.6(10) . .
O7D C25D C26D O8D 68.9(9) . .
O8D C27D C28D O9D -56.9(10) . .
O9D C29D C30D O10D 62.3(10) . .
O10D C18D C19D O5D 0.3(11) . .
O10D C18D C19D C20D 178.3(8) . .
N1D C1D C2D C3D 167.1(9) . .
N1D C1D C2D C7D -16.7(15) . .
N1D C15D C16D N2D -0.3(12) . .
N1D C15D C16D C17D 178.6(8) . .
N1D C15D C20D C19D 178.7(8) . .
N2D C8D C9D C10D -172.5(9) . .
N2D C8D C9D C14D 11.2(16) . .
N2D C16D C17D C18D -177.7(8) . .
C1D N1D C15D C16D 152.9(8) . .
C1D N1D C15D C20D -23.4(13) . .
C1D C2D C3D C4D 178.2(8) . .
C1D C2D C7D O3D 1.3(13) . .
C1D C2D C7D C6D -177.2(8) . .
C2D C3D C4D C5D -1.6(14) . .
C3D C2D C7D O3D 177.6(8) . .
C3D C2D C7D C6D -0.9(13) . .
C3D C4D C5D C6D 0.6(14) . .
C4D C5D C6D C7D 0.1(14) . .
C5D C6D C7D O3D -178.4(8) . .
C5D C6D C7D C2D 0.1(13) . .
C7D C2D C3D C4D 1.7(13) . .
C8D N2D C16D C15D -144.3(9) . .
C8D N2D C16D C17D 36.8(13) . .
C8D C9D C10D C11D -176.2(9) . .
C8D C9D C14D O4D -5.7(14) . .
C8D C9D C14D C13D 175.2(9) . .
C9D C10D C11D C12D 0.3(15) . .
C10D C9D C14D O4D 178.1(8) . .
C10D C9D C14D C13D -1.0(13) . .
C10D C11D C12D C13D -0.1(15) . .
C11D C12D C13D C14D -0.7(15) . .
C12D C13D C14D O4D -177.8(9) . .
C12D C13D C14D C9D 1.3(14) . .
C14D C9D C10D C11D 0.3(14) . .
C15D N1D C1D C2D 177.9(8) . .
C15D C16D C17D C18D 3.4(14) . .
C16D N2D C8D C9D -172.5(9) . .
C16D C15D C20D C19D 2.4(13) . .
C16D C17D C18D O10D 179.1(8) . .
C16D C17D C18D C19D 0.6(13) . .
C17D C18D C19D O5D 178.9(8) . .
C17D C18D C19D C20D -3.1(13) . .
C18D O10D C30D C29D -174.8(7) . .
C18D C19D C20D C15D 1.6(13) . .
C19D O5D C21D C22D 179.0(7) . .
C20D C15D C16D N2D 176.2(8) . .
C20D C15D C16D C17D -4.9(13) . .
C21D O5D C19D C18D -178.0(8) . .
C21D O5D C19D C20D 4.1(13) . .
C22D O6D C23D C24D -100.1(9) . .
C23D O6D C22D C21D -168.4(8) . .
C24D O7D C25D C26D -178.4(7) . .
C25D O7D C24D C23D -160.0(8) . .
C26D O8D C27D C28D -174.1(7) . .
C27D O8D C26D C25D -172.2(7) . .
C28D O9D C29D C30D 149.5(8) . .
C29D O9D C28D C27D 152.4(8) . .
C30D O10D C18D C17D 5.0(13) . .
C30D O10D C18D C19D -176.4(8) . .
U1B O3B C7B C2B 40.3(12) . .
U1B O3B C7B C6B -141.4(7) . .
U1B O4B C14B C9B -45.0(12) . .
U1B O4B C14B C13B 136.5(7) . .
U1B N1B C1B C2B -15.4(13) . .
U1B N1B C15B C16B -26.1(9) . .
U1B N1B C15B C20B 155.8(7) . .
U1B N2B C8B C9B 12.2(13) . .
U1B N2B C16B C15B 27.4(9) . .
U1B N2B C16B C17B -149.1(7) . .
Na1B O5B C19B C18B -31.3(10) . .
Na1B O5B C19B C20B 149.5(7) . .
Na1B O5B C21B C22B 34.5(10) . .
Na1B O6B C22B C21B 52.1(9) . .
Na1B O6B C23B C24B 64.1(9) . .
Na1B O7B C24B C23B 27.2(11) . .
Na1B O7B C25B C26B -30.5(14) . .
Na1B O8B C26B C25B -63.3(10) . .
Na1B O8B C27B C28B 38.2(9) . .
Na1B O9B C28B C27B 65.5(8) . .
Na1B O9B C29B C30B -63.9(8) . .
Na1B O10B C18B C17B -146.7(8) . .
Na1B O10B C18B C19B 35.1(9) . .
Na1B O10B C30B C29B -32.1(9) . .
O5B C19B C20B C15B 178.7(8) . .
O5B C21B C22B O6B -58.5(11) . .
O6B C23B C24B O7B -60.0(11) . .
O7B C25B C26B O8B 61.5(14) . .
O8B C27B C28B O9B -71.2(10) . .
O9B C29B C30B O10B 61.9(9) . .
O10B C18B C19B O5B -2.9(12) . .
O10B C18B C19B C20B 176.4(8) . .
N1B C1B C2B C3B 171.0(9) . .
N1B C1B C2B C7B -11.9(15) . .
N1B C15B C16B N2B -0.8(12) . .
N1B C15B C16B C17B 175.7(8) . .
N1B C15B C20B C19B -177.6(8) . .
N2B C8B C9B C10B -167.9(9) . .
N2B C8B C9B C14B 16.2(14) . .
N2B C16B C17B C18B -179.8(8) . .
C1B N1B C15B C16B 151.9(8) . .
C1B N1B C15B C20B -26.1(12) . .
C1B C2B C3B C4B 177.5(9) . .
C1B C2B C7B O3B 4.2(13) . .
C1B C2B C7B C6B -174.0(9) . .
C2B C3B C4B C5B -2.3(14) . .
C3B C2B C7B O3B -178.7(8) . .
C3B C2B C7B C6B 3.1(13) . .
C3B C4B C5B C6B 0.9(14) . .
C4B C5B C6B C7B 2.6(14) . .
C5B C6B C7B O3B 177.2(8) . .
C5B C6B C7B C2B -4.5(13) . .
C7B C2B C3B C4B 0.3(13) . .
C8B N2B C16B C15B -146.0(8) . .
C8B N2B C16B C17B 37.5(12) . .
C8B C9B C10B C11B -177.3(9) . .
C8B C9B C14B O4B -3.3(13) . .
C8B C9B C14B C13B 175.2(8) . .
C9B C10B C11B C12B 3.1(14) . .
C10B C9B C14B O4B -179.3(8) . .
C10B C9B C14B C13B -0.8(13) . .
C10B C11B C12B C13B -3.0(15) . .
C11B C12B C13B C14B 1.1(15) . .
C12B C13B C14B O4B 179.4(8) . .
C12B C13B C14B C9B 0.9(14) . .
C14B C9B C10B C11B -1.2(14) . .
C15B N1B C1B C2B 166.8(8) . .
C15B C16B C17B C18B 3.8(13) . .
C16B N2B C8B C9B -175.4(8) . .
C16B C15B C20B C19B 4.4(13) . .
C16B C17B C18B O10B -177.8(8) . .
C16B C17B C18B C19B 0.2(14) . .
C17B C18B C19B O5B 178.8(8) . .
C17B C18B C19B C20B -1.9(14) . .
C18B O10B C30B C29B -178.7(7) . .
C18B C19B C20B C15B -0.5(14) . .
C19B O5B C21B C22B -173.4(8) . .
C20B C15B C16B N2B 177.3(8) . .
C20B C15B C16B C17B -6.1(13) . .
C21B O5B C19B C18B 176.0(8) . .
C21B O5B C19B C20B -3.2(13) . .
C22B O6B C23B C24B -173.3(8) . .
C23B O6B C22B C21B -71.0(10) . .
C24B O7B C25B C26B -176.1(10) . .
C25B O7B C24B C23B 171.9(10) . .
C26B O8B C27B C28B 161.4(8) . .
C27B O8B C26B C25B 173.1(9) . .
C28B O9B C29B C30B 175.2(8) . .
C29B O9B C28B C27B -171.2(8) . .
C30B O10B C18B C17B 0.2(13) . .
C30B O10B C18B C19B -177.9(8) . .

loop_
_smtbx_masks_void_nr
_smtbx_masks_void_average_x
_smtbx_masks_void_average_y
_smtbx_masks_void_average_z
_smtbx_masks_void_volume
_smtbx_masks_void_count_electrons
1 0.201 0.047 0.334 78.4 18.6
2 0.201 0.453 0.334 78.4 16.8
3 -0.201 0.547 0.666 78.4 18.2
4 -0.201 0.953 0.666 78.4 16.4
5 0.261 0.250 0.550 268.1 29.9
6 0.156 0.657 0.946 14.1 0.5
7 0.156 0.843 0.946 14.1 0.3
8 0.331 0.250 0.052 247.6 29.7
9 0.305 0.082 0.887 27.0 7.8
10 0.305 0.418 0.887 27.0 7.1
11 0.298 0.655 0.440 9.1 0.0
12 0.298 0.845 0.440 9.1 0.0
13 0.739 0.750 0.450 268.1 26.7
14 0.669 0.750 -0.052 247.6 25.8
15 0.695 0.582 0.113 27.0 6.9
16 0.695 0.918 0.113 27.0 6.2
17 0.702 0.155 0.560 9.1 0.0
18 0.702 0.345 0.560 9.1 0.0
19 0.844 0.157 0.054 14.1 0.9
20 0.844 0.343 0.054 14.1 0.8
